data_7124282
loop_
_publ_author_name
'Liu, Fupin'
'Spree, Lukas'

_publ_section_title
;
 Molecular Spinning Top: Visualizing the Dynamics of M3N@C80 with Variable
 Temperature Single Crystal X-ray Diffraction
;
_journal_name_full 'Chemical Communications'
_journal_paper_doi 10.1039/C9CC06363C
_journal_year 2019
_chemical_formula_moiety ;Ho2LuN@C80/NiOEP/2C6H6;
_chemical_formula_sum 'C128 H56 Ho2 Lu N5 Ni'
_chemical_formula_weight 2227.31
_chemical_name_common ;Ho2LuN@Ih(7)-C80/NiOEP/2C6H6;
_space_group_crystal_system triclinic
_space_group_IT_number 2
_space_group_name_Hall '-P 1'
_space_group_name_H-M_alt 'P -1'
_symmetry_space_group_name_Hall '-P 1'
_symmetry_space_group_name_H-M 'P -1'
_atom_sites_solution_hydrogens geom
_audit_creation_method SHELXL-2018/1
_audit_update_record
;
2019-08-14 deposited with the CCDC.    2019-10-07 downloaded from the CCDC.
;
_cell_angle_alpha 81.00(3)
_cell_angle_beta 74.53(3)
_cell_angle_gamma 86.56(3)
_cell_formula_units_Z 2
_cell_length_a 14.700(3)
_cell_length_b 15.380(3)
_cell_length_c 17.730(4)
_cell_measurement_reflns_used 55640
_cell_measurement_temperature 100(2)
_cell_measurement_theta_max 28.575
_cell_measurement_theta_min 1.058
_cell_volume 3815.0(15)
_computing_cell_refinement XDS
_computing_data_collection XDS
_computing_data_reduction XDS
_computing_structure_refinement 'SHELXL-2018/1 (Sheldrick, 2018)'
_computing_structure_solution 'SHELXT 2014/5 (Sheldrick, 2014)'
_diffrn_ambient_temperature 100(2)
_diffrn_measured_fraction_theta_full 0.894
_diffrn_measured_fraction_theta_max 0.766
_diffrn_measurement_device_type MAR225CCD
_diffrn_measurement_method 'phi scan'
_diffrn_radiation_type synchrotron
_diffrn_radiation_wavelength 0.89429
_diffrn_reflns_av_R_equivalents 0.0418
_diffrn_reflns_av_unetI/netI 0.0351
_diffrn_reflns_Laue_measured_fraction_full 0.894
_diffrn_reflns_Laue_measured_fraction_max 0.766
_diffrn_reflns_limit_h_max 19
_diffrn_reflns_limit_h_min -19
_diffrn_reflns_limit_k_max 19
_diffrn_reflns_limit_k_min -19
_diffrn_reflns_limit_l_max 23
_diffrn_reflns_limit_l_min -23
_diffrn_reflns_number 55640
_diffrn_reflns_point_group_measured_fraction_full 0.894
_diffrn_reflns_point_group_measured_fraction_max 0.766
_diffrn_reflns_theta_full 32.451
_diffrn_reflns_theta_max 37.061
_diffrn_reflns_theta_min 1.687
_diffrn_source 'BESSY BL MX-14.3'
_exptl_absorpt_coefficient_mu 6.688
_exptl_absorpt_correction_type none
_exptl_crystal_colour black
_exptl_crystal_density_diffrn 1.939
_exptl_crystal_description block
_exptl_crystal_F_000 2184
_exptl_crystal_size_max 0.07
_exptl_crystal_size_mid 0.06
_exptl_crystal_size_min 0.05
_refine_diff_density_max 2.231
_refine_diff_density_min -2.617
_refine_diff_density_rms 0.156
_refine_ls_extinction_method none
_refine_ls_goodness_of_fit_ref 1.057
_refine_ls_hydrogen_treatment constr
_refine_ls_matrix_type full
_refine_ls_number_parameters 1268
_refine_ls_number_reflns 14968
_refine_ls_number_restraints 43
_refine_ls_restrained_S_all 1.060
_refine_ls_R_factor_all 0.0550
_refine_ls_R_factor_gt 0.0504
_refine_ls_shift/su_max 0.001
_refine_ls_shift/su_mean 0.000
_refine_ls_structure_factor_coef Fsqd
_refine_ls_weighting_details 'w=1/[\s^2^(Fo^2^)+(0.0931P)^2^+12.9077P] where P=(Fo^2^+2Fc^2^)/3'
_refine_ls_weighting_scheme calc
_refine_ls_wR_factor_gt 0.1388
_refine_ls_wR_factor_ref 0.1459
_reflns_Friedel_coverage 0.000
_reflns_number_gt 13648
_reflns_number_total 14968
_reflns_threshold_expression 'I > 2\s(I)'
_cod_data_source_file c9cc06363c2.cif
_cod_data_source_block ho2lun@c80-100k
_cod_database_code 7124282
_shelx_shelxl_version_number 2018/1
_shelx_space_group_comment
;
The symmetry employed for this shelxl refinement is uniquely defined
by the following loop, which should always be used as a source of
symmetry information in preference to the above space-group names.
They are only intended as comments.
;

loop_
_space_group_symop_operation_xyz
'x, y, z'
'-x, -y, -z'

loop_
_atom_site_label
_atom_site_type_symbol
_atom_site_fract_x
_atom_site_fract_y
_atom_site_fract_z
_atom_site_U_iso_or_equiv
_atom_site_adp_type
_atom_site_occupancy
_atom_site_site_symmetry_order
_atom_site_calc_flag
_atom_site_refinement_flags_posn
_atom_site_refinement_flags_adp
_atom_site_refinement_flags_occupancy
_atom_site_disorder_assembly
_atom_site_disorder_group
Lu1 Lu 0.55322(2) 0.15213(3) 0.16728(2) 0.03054(10) Uani 0.8370(11) 1 d . . P A 1
Ho1 Ho 0.32214(2) 0.24628(2) 0.19564(2) 0.02756(11) Uani 0.8370(11) 1 d . . P A 1
Ho2 Ho 0.43341(4) 0.22929(2) 0.34889(2) 0.02837(11) Uani 0.8370(11) 1 d . . P A 1
N1 N 0.4385(3) 0.2087(3) 0.2367(2) 0.0213(8) Uani 1 1 d . . . A 1
Lu2 Lu 0.5482(2) 0.1218(2) 0.2029(2) 0.0667(8) Uani 0.1630(11) 1 d . . P A 2
Ho3 Ho 0.37091(16) 0.29145(12) 0.16864(12) 0.0443(7) Uani 0.1630(11) 1 d . . P A 2
Ho4 Ho 0.3869(2) 0.2091(2) 0.35619(13) 0.0520(9) Uani 0.1407(15) 1 d . U P A 2
Ho5 Ho 0.4340(10) 0.2797(10) 0.3203(9) 0.040(4) Uiso 0.0223(13) 1 d . . P B 3
C1A C 0.2053(5) 0.3415(4) 0.3425(4) 0.0444(16) Uani 1 1 d . . . A 1
C2A C 0.1893(4) 0.2571(5) 0.3911(4) 0.0418(14) Uani 1 1 d . . . A 1
C3A C 0.1577(4) 0.1989(5) 0.3486(4) 0.0409(15) Uani 1 1 d . . . A 1
C4A C 0.1489(4) 0.2467(5) 0.2737(4) 0.0471(17) Uani 1 1 d . . . A 1
C5A C 0.1797(5) 0.3360(5) 0.2687(4) 0.0481(17) Uani 1 1 d . . . A 1
C6A C 0.2268(5) 0.3868(5) 0.1959(4) 0.0467(17) Uani 1 1 d . . . A 1
C7A C 0.2386(4) 0.3472(4) 0.1233(4) 0.0400(14) Uani 1 1 d . U . A 1
C8A C 0.2105(4) 0.2562(5) 0.1265(4) 0.0404(14) Uani 1 1 d . . . A 1
C9A C 0.1654(4) 0.2054(5) 0.2048(4) 0.0448(16) Uani 1 1 d . . . A 1
C10A C 0.1939(4) 0.1125(4) 0.2148(4) 0.0419(16) Uani 1 1 d . . . A 1
C11A C 0.2622(5) 0.0728(4) 0.1563(4) 0.0437(17) Uani 1 1 d . . . A 1
C12A C 0.3121(5) 0.1236(4) 0.0847(3) 0.0371(14) Uani 1 1 d . . . A 1
C13A C 0.2845(4) 0.2148(4) 0.0721(4) 0.0367(13) Uani 1 1 d . . . A 1
C14A C 0.3571(4) 0.2776(4) 0.0331(3) 0.0318(12) Uani 1 1 d . . . A 1
C15A C 0.4544(4) 0.2528(3) 0.0030(3) 0.0272(11) Uani 1 1 d . . . A 1
C16A C 0.4778(4) 0.1610(3) 0.0106(3) 0.0300(11) Uani 1 1 d . U . A 1
C17A C 0.4070(5) 0.0988(4) 0.0515(4) 0.0401(15) Uani 1 1 d . . . A 1
C18A C 0.4530(5) 0.0263(3) 0.0892(3) 0.0399(15) Uani 1 1 d . . . A 1
C19A C 0.5522(5) 0.0421(3) 0.0703(4) 0.0403(15) Uani 1 1 d . . . A 1
C20A C 0.5693(5) 0.1278(4) 0.0200(3) 0.0346(12) Uani 1 1 d . . . A 1
C21A C 0.6380(4) 0.1864(4) 0.0242(4) 0.0378(13) Uani 1 1 d . . . A 1
C22A C 0.7008(4) 0.1531(5) 0.0750(4) 0.0437(15) Uani 1 1 d . . . A 1
C23A C 0.6874(5) 0.0653(4) 0.1240(4) 0.0432(15) Uani 1 1 d . . . A 1
C24A C 0.6101(5) 0.0102(4) 0.1234(4) 0.0447(15) Uani 1 1 d . . . A 1
C25A C 0.5579(5) -0.0366(3) 0.1987(4) 0.0427(16) Uani 1 1 d . . . A 1
C26A C 0.5781(5) -0.0286(4) 0.2734(4) 0.0388(14) Uani 1 1 d . . . A 1
C27A C 0.6458(4) 0.0310(4) 0.2763(4) 0.0416(15) Uani 1 1 d . . . A 1
C28A C 0.7009(5) 0.0778(5) 0.2011(4) 0.0472(16) Uani 1 1 d . . . A 1
C29A C 0.7242(4) 0.1671(5) 0.1984(4) 0.0467(17) Uani 1 1 d . . . A 1
C30A C 0.7020(4) 0.2104(5) 0.2675(4) 0.0484(18) Uani 1 1 d . . . A 1
C31A C 0.6553(4) 0.1614(5) 0.3427(4) 0.0396(15) Uani 1 1 d . . . A 1
C32A C 0.6294(4) 0.0745(4) 0.3446(4) 0.0367(13) Uani 1 1 d . U . A 1
C33A C 0.5425(4) 0.0594(4) 0.4078(3) 0.0326(12) Uani 1 1 d . . . A 1
C34A C 0.5183(4) 0.1371(4) 0.4457(3) 0.0316(12) Uani 1 1 d . . . A 1
C35A C 0.5893(4) 0.2015(4) 0.4038(4) 0.0381(14) Uani 1 1 d . . . A 1
C36A C 0.5660(5) 0.2930(4) 0.3932(4) 0.0411(15) Uani 1 1 d . . . A 1
C37A C 0.4714(6) 0.3207(4) 0.4312(4) 0.0429(16) Uani 1 1 d . . . A 1
C38A C 0.3985(5) 0.2567(4) 0.4770(3) 0.0361(13) Uani 1 1 d . . . A 1
C39A C 0.4219(4) 0.1622(3) 0.4825(3) 0.0309(12) Uani 1 1 d . . . A 1
C40A C 0.3529(4) 0.1036(3) 0.4746(3) 0.0282(11) Uani 1 1 d . . . A 1
C41A C 0.2633(4) 0.1356(4) 0.4597(3) 0.0306(11) Uani 1 1 d . . . A 1
C42A C 0.2431(4) 0.2279(4) 0.4469(4) 0.0375(13) Uani 1 1 d . . . A 1
C43A C 0.3111(5) 0.2868(4) 0.4576(3) 0.0355(13) Uani 1 1 d . . . A 1
C44A C 0.3282(5) 0.3687(4) 0.4038(4) 0.0418(15) Uani 1 1 d . . . A 1
C45A C 0.2766(6) 0.3963(4) 0.3451(4) 0.0474(17) Uani 1 1 d . . . A 1
C46A C 0.3231(6) 0.4495(4) 0.2735(4) 0.0477(18) Uani 1 1 d . . . A 1
C47A C 0.4195(6) 0.4689(3) 0.2569(4) 0.0466(17) Uani 1 1 d . . . A 1
C48A C 0.4747(6) 0.4365(3) 0.3106(4) 0.050(2) Uani 1 1 d . . . A 1
C49A C 0.4264(6) 0.3889(4) 0.3873(4) 0.0455(17) Uani 1 1 d . . . A 1
C50A C 0.6157(5) 0.3431(4) 0.3186(4) 0.0467(18) Uani 1 1 d . . . A 1
C51A C 0.5705(6) 0.4142(4) 0.2798(4) 0.0464(17) Uani 1 1 d . . . A 1
C52A C 0.6099(5) 0.4183(4) 0.1956(4) 0.0472(18) Uani 1 1 d . . . A 1
C53A C 0.6791(5) 0.3494(4) 0.1828(4) 0.0448(16) Uani 1 1 d . . . A 1
C54A C 0.6827(5) 0.3028(5) 0.2588(4) 0.0475(18) Uani 1 1 d . . . A 1
C55A C 0.7230(4) 0.2142(5) 0.1218(4) 0.0418(15) Uani 1 1 d . . . A 1
C56A C 0.6952(4) 0.3067(5) 0.1159(4) 0.0426(15) Uani 1 1 d . . . A 1
C57A C 0.6429(4) 0.3382(4) 0.0593(4) 0.0365(13) Uani 1 1 d . . . A 1
C58A C 0.6144(4) 0.2780(4) 0.0165(3) 0.0320(12) Uani 1 1 d . . . A 1
C59A C 0.5244(4) 0.3108(3) 0.0032(3) 0.0265(10) Uani 1 1 d . . . A 1
C60A C 0.4986(4) 0.3902(3) 0.0375(3) 0.0286(11) Uani 1 1 d . . . A 1
C61A C 0.5727(5) 0.4066(4) 0.0723(3) 0.0370(14) Uani 1 1 d . . . A 1
C62A C 0.5523(5) 0.4464(4) 0.1421(4) 0.0418(15) Uani 1 1 d . . . A 1
C63A C 0.4582(6) 0.4746(3) 0.1727(4) 0.0425(16) Uani 1 1 d . . . A 1
C64A C 0.3838(5) 0.4583(3) 0.1387(4) 0.0379(14) Uani 1 1 d . U . A 1
C65A C 0.4027(5) 0.4136(3) 0.0714(3) 0.0351(13) Uani 1 1 d . . . A 1
C66A C 0.3302(4) 0.3587(4) 0.0649(3) 0.0346(12) Uani 1 1 d . . . A 1
C67A C 0.2995(6) 0.4424(4) 0.1995(4) 0.0450(16) Uani 1 1 d . . . A 1
C68A C 0.1822(4) 0.1086(5) 0.3584(4) 0.0402(15) Uani 1 1 d . . . A 1
C69A C 0.2343(4) 0.0773(4) 0.4155(3) 0.0344(13) Uani 1 1 d . . . A 1
C70A C 0.3047(4) 0.0097(3) 0.4017(3) 0.0345(13) Uani 1 1 d . . . A 1
C71A C 0.3255(5) -0.0302(3) 0.3311(4) 0.0382(14) Uani 1 1 d . . . A 1
C72A C 0.2681(5) -0.0028(4) 0.2778(4) 0.0424(16) Uani 1 1 d . . . A 1
C73A C 0.1982(4) 0.0656(4) 0.2905(4) 0.0394(15) Uani 1 1 d . . . A 1
C74A C 0.3075(5) 0.0003(4) 0.1946(4) 0.0422(15) Uani 1 1 d . . . A 1
C75A C 0.4022(5) -0.0217(3) 0.1637(4) 0.0408(16) Uani 1 1 d . . . A 1
C76A C 0.4586(5) -0.0545(3) 0.2171(4) 0.0418(15) Uani 1 1 d . . . A 1
C77A C 0.4190(5) -0.0579(3) 0.3005(4) 0.0374(14) Uani 1 1 d . . . A 1
C78A C 0.4929(4) -0.0428(3) 0.3353(4) 0.0342(12) Uani 1 1 d . U . A 1
C79A C 0.4737(4) 0.0028(3) 0.4020(3) 0.0320(12) Uani 1 1 d . . . A 1
C80A C 0.3784(4) 0.0258(3) 0.4372(3) 0.0287(11) Uani 1 1 d . . . A 1
Ni1P Ni 0.07316(4) 0.45978(3) 0.41987(3) 0.01606(13) Uani 1 1 d . . . C 1
N1P N 0.0359(3) 0.4863(2) 0.3199(2) 0.0186(8) Uani 1 1 d . . . C 1
N2P N -0.0048(3) 0.3545(2) 0.4496(2) 0.0173(8) Uani 1 1 d . . . C 1
N3P N 0.1144(3) 0.4304(2) 0.5179(2) 0.0175(7) Uani 1 1 d . . . C 1
N4P N 0.1550(3) 0.5630(2) 0.3883(2) 0.0176(8) Uani 1 1 d . . . C 1
C1P C 0.1289(3) 0.6178(3) 0.2590(3) 0.0245(10) Uani 1 1 d . . . C 1
H1P H 0.144735 0.662153 0.214158 0.029 Uiso 1 1 calc R U . C 1
C2P C 0.0666(3) 0.5544(3) 0.2586(3) 0.0236(10) Uani 1 1 d . . . C 1
C3P C 0.0260(3) 0.5494(3) 0.1941(3) 0.0269(11) Uani 1 1 d . . . C 1
C4P C -0.0304(4) 0.4779(3) 0.2160(3) 0.0258(10) Uani 1 1 d . . . C 1
C5P C -0.0694(3) 0.3644(3) 0.3353(3) 0.0209(9) Uani 1 1 d . . . C 1
H5P H -0.111536 0.339104 0.312783 0.025 Uiso 1 1 calc R U . C 1
C6P C -0.0583(3) 0.3232(3) 0.4067(3) 0.0183(9) Uani 1 1 d . . . C 1
C7P C -0.1012(3) 0.2411(3) 0.4469(3) 0.0206(9) Uani 1 1 d . . . C 1
C8P C -0.0738(3) 0.2215(3) 0.5149(3) 0.0208(9) Uani 1 1 d . . . C 1
C9P C -0.0141(3) 0.2925(3) 0.5154(3) 0.0184(9) Uani 1 1 d . . . C 1
C10P C 0.0283(3) 0.2948(3) 0.5759(3) 0.0184(9) Uani 1 1 d . . . C 1
H10P H 0.013727 0.249689 0.620304 0.022 Uiso 1 1 calc R U . C 1
C11P C 0.0902(3) 0.3584(3) 0.5757(3) 0.0180(9) Uani 1 1 d . . . C 1
C12P C 0.1383(3) 0.3572(3) 0.6371(3) 0.0198(9) Uani 1 1 d . . . C 1
C13P C 0.1927(3) 0.4303(3) 0.6165(3) 0.0214(9) Uani 1 1 d . . . C 1
C14P C 0.1783(3) 0.4747(3) 0.5419(3) 0.0195(9) Uani 1 1 d . . . C 1
C15P C 0.2214(3) 0.5511(3) 0.5022(3) 0.0184(9) Uani 1 1 d . . . C 1
H15P H 0.261723 0.577441 0.525748 0.022 Uiso 1 1 calc R U . C 1
C16P C 0.2103(3) 0.5922(3) 0.4308(3) 0.0196(9) Uani 1 1 d . . . C 1
C17P C 0.2598(3) 0.6707(3) 0.3880(3) 0.0219(9) Uani 1 1 d . . . C 1
C18P C 0.2367(3) 0.6876(3) 0.3178(3) 0.0226(10) Uani 1 1 d . . . C 1
C19P C 0.1695(3) 0.6210(3) 0.3198(3) 0.0212(9) Uani 1 1 d . . . C 1
C20P C -0.0237(3) 0.4401(3) 0.2937(3) 0.0206(9) Uani 1 1 d . U . C 1
C21P C 0.0492(4) 0.6099(4) 0.1165(4) 0.0408(15) Uani 1 1 d . . . C 1
H21A H 0.054714 0.670620 0.126478 0.049 Uiso 1 1 calc R U . C 1
H21B H -0.003169 0.609643 0.091123 0.049 Uiso 1 1 calc R U . C 1
C22P C 0.1414(5) 0.5830(8) 0.0597(4) 0.074(3) Uani 1 1 d . . . C 1
H22A H 0.153394 0.624214 0.010180 0.111 Uiso 1 1 calc R U . C 1
H22B H 0.193723 0.584346 0.084029 0.111 Uiso 1 1 calc R U . C 1
H22C H 0.135835 0.523364 0.048672 0.111 Uiso 1 1 calc R U . C 1
C23P C -0.0862(4) 0.4402(4) 0.1692(3) 0.0301(11) Uani 1 1 d . . . C 1
H23A H -0.096404 0.486418 0.126464 0.036 Uiso 1 1 calc R U . C 1
H23B H -0.148906 0.422804 0.204330 0.036 Uiso 1 1 calc R U . C 1
C24P C -0.0378(5) 0.3606(5) 0.1327(4) 0.0432(15) Uani 1 1 d . . . C 1
H24A H -0.077079 0.338964 0.103083 0.065 Uiso 1 1 calc R U . C 1
H24B H 0.023753 0.377666 0.096825 0.065 Uiso 1 1 calc R U . C 1
H24C H -0.028776 0.314019 0.174731 0.065 Uiso 1 1 calc R U . C 1
C25P C -0.1616(4) 0.1891(3) 0.4144(3) 0.0271(11) Uani 1 1 d . . . C 1
H25A H -0.205617 0.229909 0.392123 0.033 Uiso 1 1 calc R U . C 1
H25B H -0.199819 0.147737 0.458301 0.033 Uiso 1 1 calc R U . C 1
C26P C -0.1041(4) 0.1366(4) 0.3501(4) 0.0392(14) Uani 1 1 d . . . C 1
H26A H -0.147053 0.104221 0.331277 0.059 Uiso 1 1 calc R U . C 1
H26B H -0.067150 0.177231 0.305795 0.059 Uiso 1 1 calc R U . C 1
H26C H -0.061348 0.095004 0.372017 0.059 Uiso 1 1 calc R U . C 1
C27P C -0.0945(3) 0.1422(3) 0.5767(3) 0.0252(10) Uani 1 1 d . . . C 1
H27A H -0.146772 0.109961 0.568803 0.030 Uiso 1 1 calc R U . C 1
H27B H -0.115847 0.161415 0.629427 0.030 Uiso 1 1 calc R U . C 1
C28P C -0.0094(4) 0.0797(3) 0.5750(4) 0.0322(12) Uani 1 1 d . . . C 1
H28A H -0.027076 0.029071 0.616613 0.048 Uiso 1 1 calc R U . C 1
H28B H 0.011263 0.059250 0.523357 0.048 Uiso 1 1 calc R U . C 1
H28C H 0.042206 0.110732 0.584015 0.048 Uiso 1 1 calc R U . C 1
C29P C 0.1322(4) 0.2856(3) 0.7062(3) 0.0268(11) Uani 1 1 d . . . C 1
H29A H 0.065762 0.267413 0.728009 0.032 Uiso 1 1 calc R U . C 1
H29B H 0.152240 0.308917 0.748126 0.032 Uiso 1 1 calc R U . C 1
C30P C 0.1944(4) 0.2045(3) 0.6834(4) 0.0353(13) Uani 1 1 d . . . C 1
H30A H 0.188126 0.159648 0.730195 0.053 Uiso 1 1 calc R U . C 1
H30B H 0.173994 0.180377 0.642691 0.053 Uiso 1 1 calc R U . C 1
H30C H 0.260469 0.221880 0.662808 0.053 Uiso 1 1 calc R U . C 1
C31P C 0.2613(3) 0.4584(3) 0.6566(3) 0.0224(10) Uani 1 1 d . . . C 1
H31A H 0.242169 0.434049 0.713466 0.027 Uiso 1 1 calc R U . C 1
H31B H 0.259312 0.523402 0.652165 0.027 Uiso 1 1 calc R U . C 1
C32P C 0.3620(4) 0.4278(4) 0.6209(4) 0.0324(12) Uani 1 1 d . . . C 1
H32A H 0.404333 0.447579 0.648925 0.049 Uiso 1 1 calc R U . C 1
H32B H 0.364674 0.363350 0.626148 0.049 Uiso 1 1 calc R U . C 1
H32C H 0.381816 0.452696 0.564853 0.049 Uiso 1 1 calc R U . C 1
C33P C 0.3257(3) 0.7201(3) 0.4170(3) 0.0255(10) Uani 1 1 d . . . C 1
H33A H 0.304101 0.714754 0.475336 0.031 Uiso 1 1 calc R U . C 1
H33B H 0.322741 0.783312 0.395340 0.031 Uiso 1 1 calc R U . C 1
C34P C 0.4274(4) 0.6873(5) 0.3935(4) 0.0397(14) Uani 1 1 d . . . C 1
H34A H 0.466897 0.721857 0.413956 0.059 Uiso 1 1 calc R U . C 1
H34B H 0.431149 0.625109 0.415775 0.059 Uiso 1 1 calc R U . C 1
H34C H 0.449800 0.693708 0.335731 0.059 Uiso 1 1 calc R U . C 1
C35P C 0.2735(4) 0.7587(3) 0.2497(3) 0.0278(11) Uani 1 1 d . . . C 1
H35A H 0.293658 0.808785 0.269975 0.033 Uiso 1 1 calc R U . C 1
H35B H 0.222052 0.780113 0.224766 0.033 Uiso 1 1 calc R U . C 1
C36P C 0.3555(5) 0.7272(4) 0.1883(4) 0.0391(14) Uani 1 1 d . . . C 1
H36A H 0.377116 0.775671 0.145240 0.059 Uiso 1 1 calc R U . C 1
H36B H 0.407187 0.707112 0.212496 0.059 Uiso 1 1 calc R U . C 1
H36C H 0.335585 0.678441 0.167289 0.059 Uiso 1 1 calc R U . C 1
C1S C 0.2710(5) 0.3800(4) -0.1156(4) 0.0388(14) Uani 1 1 d . . . D 1
H1S H 0.272459 0.440425 -0.110639 0.047 Uiso 1 1 calc R U . D 1
C2S C 0.3487(5) 0.3401(4) -0.1628(4) 0.0410(14) Uani 1 1 d . . . D 1
H2S H 0.403273 0.373903 -0.188282 0.049 Uiso 1 1 calc R U . D 1
C3S C 0.3489(5) 0.2533(4) -0.1738(4) 0.0449(15) Uani 1 1 d . . . D 1
H3S H 0.401970 0.227177 -0.206576 0.054 Uiso 1 1 calc R U . D 1
C4S C 0.2663(5) 0.2047(4) -0.1339(5) 0.0515(19) Uani 1 1 d . . . D 1
H4S H 0.263425 0.144662 -0.139942 0.062 Uiso 1 1 calc R U . D 1
C5S C 0.1901(5) 0.2444(4) -0.0864(5) 0.0509(18) Uani 1 1 d . . . D 1
H5S H 0.135032 0.211505 -0.060166 0.061 Uiso 1 1 calc R U . D 1
C6S C 0.1932(4) 0.3318(4) -0.0768(4) 0.0399(14) Uani 1 1 d . . . D 1
H6S H 0.141095 0.358106 -0.043090 0.048 Uiso 1 1 calc R U . D 1
C7S C -0.0070(7) -0.0234(7) 0.2059(6) 0.073(3) Uani 1 1 d . . . E 1
H7S H -0.047295 -0.030614 0.258069 0.088 Uiso 1 1 calc R U . E 1
C8S C -0.0209(7) 0.0500(8) 0.1509(7) 0.077(3) Uani 1 1 d . . . E 1
H8S H -0.067942 0.093821 0.165638 0.093 Uiso 1 1 calc R U . E 1
C9S C 0.0364(10) 0.0552(12) 0.0758(9) 0.135(7) Uani 1 1 d . . . E 1
H9S H 0.027346 0.102118 0.036627 0.162 Uiso 1 1 calc R U . E 1
C10S C 0.1078(10) -0.0072(13) 0.0557(9) 0.131(6) Uani 1 1 d . . . E 1
H10S H 0.149431 -0.000244 0.004086 0.157 Uiso 1 1 calc R U . E 1
C11S C 0.1187(8) -0.0784(9) 0.1095(7) 0.090(3) Uani 1 1 d . . . E 1
H11S H 0.164113 -0.123655 0.095220 0.107 Uiso 1 1 calc R U . E 1
C12S C 0.0608(8) -0.0821(7) 0.1859(8) 0.088(4) Uani 1 1 d . . . E 1
H12S H 0.070394 -0.128637 0.225253 0.105 Uiso 1 1 calc R U . E 1

loop_
_atom_site_aniso_label
_atom_site_aniso_U_11
_atom_site_aniso_U_22
_atom_site_aniso_U_33
_atom_site_aniso_U_23
_atom_site_aniso_U_13
_atom_site_aniso_U_12
Lu1 0.02449(16) 0.03855(19) 0.0303(2) -0.01300(14) -0.00704(16) 0.00595(13)
Ho1 0.02283(16) 0.03778(18) 0.02488(18) -0.00428(12) -0.01232(15) 0.00449(12)
Ho2 0.0417(3) 0.02816(17) 0.02011(19) -0.00828(12) -0.01524(18) 0.00629(13)
N1 0.0169(18) 0.034(2) 0.014(2) -0.0103(15) -0.0052(18) 0.0131(15)
Lu2 0.0662(16) 0.0682(17) 0.072(2) -0.0255(15) -0.0269(17) 0.0256(13)
Ho3 0.0621(13) 0.0346(9) 0.0448(11) 0.0068(8) -0.0369(11) 0.0032(9)
Ho4 0.0236(12) 0.120(2) 0.0138(11) -0.0140(11) -0.0037(10) -0.0054(14)
C1A 0.048(4) 0.050(3) 0.023(3) -0.001(3) 0.001(3) 0.035(3)
C2A 0.029(3) 0.065(4) 0.021(3) -0.001(3) 0.004(3) 0.012(3)
C3A 0.015(2) 0.068(4) 0.029(3) 0.012(3) 0.002(3) -0.002(2)
C4A 0.021(3) 0.078(5) 0.038(4) 0.006(3) -0.012(3) 0.011(3)
C5A 0.032(3) 0.059(4) 0.042(4) 0.009(3) -0.005(3) 0.021(3)
C6A 0.044(4) 0.057(4) 0.030(4) 0.005(3) -0.006(3) 0.026(3)
C7A 0.031(3) 0.055(3) 0.030(3) 0.004(2) -0.010(3) 0.014(2)
C8A 0.027(3) 0.066(4) 0.028(3) 0.002(3) -0.015(3) 0.006(3)
C9A 0.026(3) 0.069(4) 0.039(4) 0.005(3) -0.016(3) 0.001(3)
C10A 0.030(3) 0.062(4) 0.039(4) 0.004(3) -0.019(3) -0.025(3)
C11A 0.051(4) 0.048(3) 0.044(4) 0.000(3) -0.031(4) -0.028(3)
C12A 0.052(4) 0.043(3) 0.027(3) -0.007(2) -0.023(3) -0.015(3)
C13A 0.032(3) 0.052(3) 0.030(3) 0.002(2) -0.019(3) -0.006(2)
C14A 0.035(3) 0.042(3) 0.022(3) -0.002(2) -0.014(3) 0.001(2)
C15A 0.037(3) 0.033(2) 0.011(2) -0.0017(18) -0.008(2) 0.000(2)
C16A 0.042(3) 0.033(2) 0.016(2) -0.0080(18) -0.008(2) 0.001(2)
C17A 0.067(4) 0.036(3) 0.026(3) -0.010(2) -0.023(3) -0.009(3)
C18A 0.075(5) 0.023(2) 0.026(3) -0.010(2) -0.016(3) -0.006(2)
C19A 0.071(4) 0.026(2) 0.025(3) -0.012(2) -0.013(3) 0.014(3)
C20A 0.048(3) 0.032(3) 0.020(3) -0.005(2) -0.003(3) 0.010(2)
C21A 0.037(3) 0.047(3) 0.024(3) -0.002(2) -0.003(3) 0.012(2)
C22A 0.030(3) 0.062(4) 0.033(4) 0.000(3) -0.003(3) 0.014(3)
C23A 0.045(4) 0.051(3) 0.025(3) -0.001(3) -0.002(3) 0.021(3)
C24A 0.059(4) 0.040(3) 0.032(4) -0.006(2) -0.011(4) 0.020(3)
C25A 0.073(5) 0.021(2) 0.032(3) -0.006(2) -0.014(4) 0.020(3)
C26A 0.052(4) 0.029(2) 0.034(3) -0.001(2) -0.015(3) 0.018(2)
C27A 0.033(3) 0.054(3) 0.032(3) 0.004(3) -0.010(3) 0.020(3)
C28A 0.033(3) 0.062(4) 0.042(4) 0.002(3) -0.009(3) 0.012(3)
C29A 0.018(2) 0.079(5) 0.042(4) 0.008(3) -0.014(3) -0.007(3)
C30A 0.025(3) 0.076(4) 0.046(4) 0.012(3) -0.021(3) -0.016(3)
C31A 0.023(3) 0.069(4) 0.030(3) -0.001(3) -0.015(3) -0.008(3)
C32A 0.027(2) 0.050(3) 0.034(3) 0.004(2) -0.018(2) 0.008(2)
C33A 0.035(3) 0.039(3) 0.025(3) 0.004(2) -0.016(3) 0.007(2)
C34A 0.034(3) 0.040(3) 0.025(3) 0.000(2) -0.019(3) 0.000(2)
C35A 0.039(3) 0.056(3) 0.028(3) -0.001(2) -0.024(3) -0.014(3)
C36A 0.052(4) 0.050(3) 0.028(3) -0.004(2) -0.018(3) -0.021(3)
C37A 0.072(5) 0.036(3) 0.031(3) -0.008(2) -0.027(4) -0.014(3)
C38A 0.055(4) 0.035(3) 0.023(3) -0.010(2) -0.015(3) -0.001(2)
C39A 0.038(3) 0.035(3) 0.022(3) -0.001(2) -0.014(3) -0.003(2)
C40A 0.033(3) 0.032(2) 0.016(3) 0.0039(19) -0.006(2) -0.002(2)
C41A 0.024(2) 0.042(3) 0.018(3) 0.002(2) 0.003(2) -0.002(2)
C42A 0.033(3) 0.048(3) 0.024(3) -0.005(2) 0.003(3) 0.014(2)
C43A 0.048(3) 0.038(3) 0.015(3) -0.017(2) 0.003(3) 0.016(2)
C44A 0.065(4) 0.030(3) 0.029(3) -0.014(2) -0.009(3) 0.018(3)
C45A 0.070(5) 0.035(3) 0.040(4) -0.016(3) -0.016(4) 0.020(3)
C46A 0.084(5) 0.022(2) 0.031(3) -0.007(2) -0.009(4) 0.023(3)
C47A 0.081(5) 0.015(2) 0.045(4) -0.008(2) -0.017(4) 0.001(2)
C48A 0.101(6) 0.019(2) 0.041(4) -0.009(2) -0.029(4) -0.016(3)
C49A 0.085(5) 0.026(2) 0.033(3) -0.012(2) -0.021(4) -0.009(3)
C50A 0.060(4) 0.049(3) 0.043(4) -0.002(3) -0.030(4) -0.030(3)
C51A 0.067(5) 0.035(3) 0.045(4) -0.009(3) -0.019(4) -0.027(3)
C52A 0.069(4) 0.035(3) 0.043(4) 0.005(3) -0.020(4) -0.037(3)
C53A 0.039(3) 0.053(4) 0.044(4) 0.006(3) -0.015(3) -0.028(3)
C54A 0.037(3) 0.070(4) 0.041(4) 0.002(3) -0.020(3) -0.029(3)
C55A 0.017(2) 0.067(4) 0.032(4) 0.006(3) 0.004(3) -0.005(2)
C56A 0.028(3) 0.061(4) 0.034(4) 0.004(3) -0.003(3) -0.020(3)
C57A 0.030(3) 0.045(3) 0.028(3) 0.005(2) 0.001(3) -0.016(2)
C58A 0.029(3) 0.042(3) 0.018(3) 0.004(2) 0.001(3) -0.001(2)
C59A 0.032(3) 0.030(2) 0.012(2) 0.0058(18) -0.001(2) -0.002(2)
C60A 0.041(3) 0.024(2) 0.017(3) 0.0026(18) -0.003(3) -0.002(2)
C61A 0.052(4) 0.029(2) 0.027(3) 0.006(2) -0.007(3) -0.017(2)
C62A 0.062(4) 0.025(2) 0.039(3) 0.003(2) -0.013(3) -0.025(3)
C63A 0.081(5) 0.012(2) 0.033(3) -0.0011(19) -0.011(4) -0.007(2)
C64A 0.058(4) 0.022(2) 0.028(3) 0.004(2) -0.009(3) 0.009(2)
C65A 0.049(3) 0.028(2) 0.026(3) 0.003(2) -0.011(3) 0.004(2)
C66A 0.036(3) 0.048(3) 0.021(3) -0.002(2) -0.014(3) 0.009(2)
C67A 0.069(4) 0.027(3) 0.036(4) -0.003(2) -0.015(4) 0.026(3)
C68A 0.023(3) 0.063(4) 0.031(3) 0.005(3) -0.004(3) -0.015(3)
C69A 0.027(3) 0.044(3) 0.026(3) 0.005(2) 0.000(3) -0.014(2)
C70A 0.046(3) 0.028(2) 0.030(3) 0.007(2) -0.013(3) -0.017(2)
C71A 0.056(4) 0.024(2) 0.036(3) 0.007(2) -0.018(3) -0.021(2)
C72A 0.056(4) 0.036(3) 0.039(3) 0.007(2) -0.018(3) -0.034(3)
C73A 0.033(3) 0.052(3) 0.037(3) 0.008(3) -0.017(3) -0.024(3)
C74A 0.060(4) 0.031(3) 0.043(4) -0.004(2) -0.022(3) -0.023(3)
C75A 0.078(5) 0.019(2) 0.032(3) -0.007(2) -0.021(4) -0.015(2)
C76A 0.071(4) 0.019(2) 0.038(4) -0.005(2) -0.019(4) 0.001(2)
C77A 0.066(4) 0.0103(19) 0.035(3) 0.0026(19) -0.013(3) -0.007(2)
C78A 0.048(3) 0.021(2) 0.029(3) 0.0032(19) -0.010(3) 0.009(2)
C79A 0.044(3) 0.028(2) 0.023(3) 0.0032(19) -0.014(3) 0.006(2)
C80A 0.038(3) 0.027(2) 0.019(3) 0.0064(19) -0.007(3) -0.004(2)
Ni1P 0.0168(3) 0.0151(2) 0.0177(3) -0.0009(2) -0.0073(3) -0.00246(19)
N1P 0.0177(17) 0.0207(16) 0.016(2) 0.0006(14) -0.0035(18) -0.0035(13)
N2P 0.0166(17) 0.0160(15) 0.021(2) -0.0013(14) -0.0076(18) -0.0027(13)
N3P 0.0190(18) 0.0167(15) 0.019(2) -0.0036(14) -0.0071(18) -0.0027(13)
N4P 0.0161(17) 0.0155(15) 0.020(2) -0.0003(14) -0.0040(18) -0.0013(13)
C1P 0.022(2) 0.024(2) 0.027(3) 0.0027(18) -0.008(2) -0.0024(17)
C2P 0.021(2) 0.025(2) 0.025(3) 0.0023(18) -0.010(2) -0.0018(17)
C3P 0.019(2) 0.038(3) 0.021(3) 0.003(2) -0.006(2) -0.0028(19)
C4P 0.024(2) 0.032(2) 0.024(3) -0.0011(19) -0.013(2) 0.0006(18)
C5P 0.019(2) 0.0218(19) 0.026(3) -0.0068(17) -0.010(2) -0.0004(16)
C6P 0.016(2) 0.0194(19) 0.021(2) -0.0055(16) -0.006(2) -0.0017(15)
C7P 0.017(2) 0.022(2) 0.023(3) -0.0052(17) -0.005(2) -0.0019(16)
C8P 0.021(2) 0.0192(19) 0.023(3) -0.0024(17) -0.007(2) -0.0031(16)
C9P 0.018(2) 0.0180(18) 0.019(2) -0.0019(16) -0.004(2) -0.0035(15)
C10P 0.020(2) 0.0181(18) 0.016(2) -0.0014(16) -0.004(2) -0.0020(16)
C11P 0.020(2) 0.0189(19) 0.018(2) -0.0027(16) -0.009(2) -0.0016(16)
C12P 0.022(2) 0.0214(19) 0.018(2) -0.0044(16) -0.007(2) 0.0004(16)
C13P 0.022(2) 0.021(2) 0.026(3) -0.0081(17) -0.013(2) 0.0017(16)
C14P 0.021(2) 0.0173(18) 0.024(3) -0.0085(16) -0.012(2) 0.0034(15)
C15P 0.0148(19) 0.0204(19) 0.020(2) -0.0085(16) -0.002(2) 0.0003(15)
C16P 0.0145(19) 0.0164(18) 0.028(3) -0.0050(17) -0.004(2) -0.0013(15)
C17P 0.020(2) 0.0175(19) 0.027(3) -0.0041(17) -0.004(2) -0.0018(16)
C18P 0.022(2) 0.0152(18) 0.029(3) -0.0008(17) -0.005(2) -0.0023(16)
C19P 0.019(2) 0.0171(18) 0.026(3) -0.0005(17) -0.005(2) -0.0006(15)
C20P 0.0180(19) 0.0250(19) 0.022(2) -0.0041(17) -0.011(2) 0.0015(16)
C21P 0.034(3) 0.059(4) 0.029(3) 0.016(3) -0.018(3) -0.015(3)
C22P 0.035(4) 0.145(9) 0.029(4) 0.031(5) -0.006(3) -0.015(4)
C23P 0.027(3) 0.042(3) 0.026(3) -0.001(2) -0.015(2) -0.007(2)
C24P 0.037(3) 0.070(4) 0.031(3) -0.025(3) -0.014(3) 0.002(3)
C25P 0.026(2) 0.022(2) 0.039(3) -0.0014(19) -0.017(2) -0.0079(17)
C26P 0.035(3) 0.033(3) 0.063(4) -0.028(3) -0.027(3) 0.005(2)
C27P 0.025(2) 0.021(2) 0.031(3) -0.0004(18) -0.009(2) -0.0057(17)
C28P 0.035(3) 0.019(2) 0.044(3) 0.001(2) -0.015(3) -0.0025(18)
C29P 0.033(3) 0.026(2) 0.024(3) -0.0019(19) -0.015(2) 0.0000(19)
C30P 0.048(3) 0.024(2) 0.039(3) 0.000(2) -0.023(3) 0.003(2)
C31P 0.023(2) 0.025(2) 0.024(3) -0.0091(18) -0.011(2) 0.0015(17)
C32P 0.025(2) 0.038(3) 0.045(4) -0.021(2) -0.018(3) 0.003(2)
C33P 0.025(2) 0.0186(19) 0.033(3) -0.0035(18) -0.008(2) -0.0059(17)
C34P 0.021(3) 0.065(4) 0.037(3) -0.016(3) -0.008(3) -0.004(2)
C35P 0.035(3) 0.019(2) 0.029(3) 0.0018(18) -0.010(3) -0.0062(18)
C36P 0.049(4) 0.039(3) 0.023(3) -0.001(2) 0.002(3) -0.006(3)
C1S 0.056(4) 0.030(3) 0.037(3) -0.002(2) -0.024(3) -0.004(2)
C2S 0.044(3) 0.037(3) 0.040(4) -0.001(2) -0.011(3) -0.002(2)
C3S 0.059(4) 0.034(3) 0.048(4) -0.010(3) -0.023(4) 0.008(3)
C4S 0.059(4) 0.030(3) 0.077(5) -0.010(3) -0.039(4) 0.004(3)
C5S 0.042(3) 0.045(3) 0.068(5) 0.009(3) -0.026(4) -0.013(3)
C6S 0.035(3) 0.051(3) 0.037(3) -0.003(3) -0.019(3) 0.007(2)
C7S 0.072(6) 0.082(6) 0.059(6) -0.032(5) 0.010(5) -0.016(5)
C8S 0.046(4) 0.107(8) 0.073(7) -0.013(6) -0.004(5) -0.001(5)
C9S 0.083(8) 0.186(16) 0.103(12) 0.049(11) -0.013(9) 0.018(9)
C10S 0.070(8) 0.23(2) 0.078(10) -0.018(11) -0.007(8) 0.028(10)
C11S 0.058(6) 0.138(10) 0.075(8) -0.025(7) -0.018(6) 0.002(6)
C12S 0.080(7) 0.068(6) 0.120(10) 0.007(6) -0.043(8) -0.014(5)

loop_
_atom_type_symbol
_atom_type_description
_atom_type_scat_dispersion_real
_atom_type_scat_dispersion_imag
_atom_type_scat_source
C C 0.0060 0.0030 'International Tables Vol C Tables 4.2.6.8 and 6.1.1.4'
H H 0.0000 0.0000 'International Tables Vol C Tables 4.2.6.8 and 6.1.1.4'
N N 0.0110 0.0050 'International Tables Vol C Tables 4.2.6.8 and 6.1.1.4'
Ni Ni 0.2530 1.6900 'International Tables Vol C Tables 4.2.6.8 and 6.1.1.4'
Ho Ho -0.4680 7.3480 'International Tables Vol C Tables 4.2.6.8 and 6.1.1.4'
Lu Lu -1.4790 8.9990 'International Tables Vol C Tables 4.2.6.8 and 6.1.1.4'

loop_
_geom_angle_atom_site_label_1
_geom_angle_atom_site_label_2
_geom_angle_atom_site_label_3
_geom_angle
N1 Lu1 C23A 163.08(19)
N1 Lu1 C22A 154.6(2)
C23A Lu1 C22A 36.9(2)
N1 Lu1 C24A 141.1(2)
C23A Lu1 C24A 35.4(3)
C22A Lu1 C24A 64.1(3)
N1 Lu1 C21A 132.54(17)
C23A Lu1 C21A 64.2(2)
C22A Lu1 C21A 35.2(2)
C24A Lu1 C21A 73.9(2)
N1 Lu1 C28A 130.3(2)
C23A Lu1 C28A 34.7(2)
C22A Lu1 C28A 57.1(2)
C24A Lu1 C28A 60.3(2)
C21A Lu1 C28A 91.8(2)
N1 Lu1 C19A 126.9(2)
C23A Lu1 C19A 60.3(2)
C22A Lu1 C19A 71.1(3)
C24A Lu1 C19A 33.1(2)
C21A Lu1 C19A 59.5(2)
C28A Lu1 C19A 91.7(2)
N1 Lu1 C55A 125.5(2)
C23A Lu1 C55A 57.1(2)
C22A Lu1 C55A 33.6(3)
C24A Lu1 C55A 91.7(3)
C21A Lu1 C55A 58.4(2)
C28A Lu1 C55A 53.5(2)
C19A Lu1 C55A 104.6(2)
N1 Lu1 C20A 124.59(17)
C23A Lu1 C20A 70.4(2)
C22A Lu1 C20A 58.8(2)
C24A Lu1 C20A 59.45(19)
C21A Lu1 C20A 31.8(2)
C28A Lu1 C20A 104.8(2)
C19A Lu1 C20A 32.49(17)
C55A Lu1 C20A 88.6(2)
N1 Lu1 C29A 117.1(2)
C23A Lu1 C29A 54.9(3)
C22A Lu1 C29A 54.3(2)
C24A Lu1 C29A 88.0(2)
C21A Lu1 C29A 86.8(2)
C28A Lu1 C29A 31.0(2)
C19A Lu1 C29A 114.9(2)
C55A Lu1 C29A 31.15(19)
C20A Lu1 C29A 113.0(2)
N1 Lu1 C25A 113.86(19)
C23A Lu1 C25A 56.1(2)
C22A Lu1 C25A 91.3(2)
C24A Lu1 C25A 30.4(2)
C21A Lu1 C25A 104.0(2)
C28A Lu1 C25A 62.6(2)
C19A Lu1 C25A 52.39(18)
C55A Lu1 C25A 111.0(2)
C20A Lu1 C25A 84.37(17)
C29A Lu1 C25A 93.4(2)
N1 Lu1 Ho1 29.85(10)
C23A Lu1 Ho1 162.07(18)
C22A Lu1 Ho1 142.29(15)
C24A Lu1 Ho1 128.28(18)
C21A Lu1 Ho1 108.49(14)
C28A Lu1 Ho1 159.35(17)
C19A Lu1 Ho1 101.79(16)
C55A Lu1 Ho1 134.90(16)
C20A Lu1 Ho1 94.77(14)
C29A Lu1 Ho1 142.95(18)
C25A Lu1 Ho1 114.07(16)
N1 Ho1 C8A 162.7(2)
N1 Ho1 C7A 151.9(2)
C8A Ho1 C7A 37.0(2)
N1 Ho1 C9A 143.07(19)
C8A Ho1 C9A 37.1(2)
C7A Ho1 C9A 64.9(2)
N1 Ho1 C6A 131.4(2)
C8A Ho1 C6A 64.7(3)
C7A Ho1 C6A 35.1(2)
C9A Ho1 C6A 74.3(3)
N1 Ho1 C13A 129.08(19)
C8A Ho1 C13A 34.4(2)
C7A Ho1 C13A 57.5(2)
C9A Ho1 C13A 61.8(2)
C6A Ho1 C13A 92.1(2)
N1 Ho1 C4A 128.38(18)
C8A Ho1 C4A 62.2(2)
C7A Ho1 C4A 71.8(2)
C9A Ho1 C4A 33.2(2)
C6A Ho1 C4A 59.9(2)
C13A Ho1 C4A 93.3(2)
N1 Ho1 C5A 124.3(2)
C8A Ho1 C5A 72.4(2)
C7A Ho1 C5A 59.7(2)
C9A Ho1 C5A 60.2(3)
C6A Ho1 C5A 32.4(2)
C13A Ho1 C5A 106.6(2)
C4A Ho1 C5A 32.8(2)
N1 Ho1 C66A 122.81(18)
C8A Ho1 C66A 56.5(2)
C7A Ho1 C66A 33.4(2)
C9A Ho1 C66A 92.5(2)
C6A Ho1 C66A 57.9(2)
C13A Ho1 C66A 53.44(19)
C4A Ho1 C66A 105.19(19)
C5A Ho1 C66A 89.0(2)
N1 Ho1 C14A 114.73(17)
C8A Ho1 C14A 54.5(2)
C7A Ho1 C14A 54.3(2)
C9A Ho1 C14A 89.6(2)
C6A Ho1 C14A 86.3(2)
C13A Ho1 C14A 31.22(17)
C4A Ho1 C14A 116.27(19)
C5A Ho1 C14A 113.92(19)
C66A Ho1 C14A 30.81(18)
N1 Ho1 C10A 114.88(18)
C8A Ho1 C10A 57.6(2)
C7A Ho1 C10A 92.7(2)
C9A Ho1 C10A 31.5(2)
C6A Ho1 C10A 105.7(2)
C13A Ho1 C10A 63.46(19)
C4A Ho1 C10A 53.9(2)
C5A Ho1 C10A 86.3(2)
C66A Ho1 C10A 111.96(18)
C14A Ho1 C10A 94.54(18)
N1 Ho1 C12A 106.69(17)
C8A Ho1 C12A 56.1(2)
C7A Ho1 C12A 85.9(2)
C9A Ho1 C12A 66.5(2)
C6A Ho1 C12A 119.6(2)
C13A Ho1 C12A 28.94(18)
C4A Ho1 C12A 99.1(2)
C5A Ho1 C12A 124.7(2)
C66A Ho1 C12A 79.49(17)
C14A Ho1 C12A 50.84(16)
C10A Ho1 C12A 50.87(19)
N1 Ho2 C38A 169.4(2)
N1 Ho2 C37A 147.8(2)
C38A Ho2 C37A 37.0(2)
N1 Ho2 C39A 145.95(17)
C38A Ho2 C39A 36.39(19)
C37A Ho2 C39A 64.52(19)
N1 Ho2 C43A 134.74(18)
C38A Ho2 C43A 34.9(2)
C37A Ho2 C43A 57.8(2)
C39A Ho2 C43A 61.5(2)
N1 Ho2 C36A 126.29(19)
C38A Ho2 C36A 62.9(2)
C37A Ho2 C36A 33.6(2)
C39A Ho2 C36A 72.84(18)
C43A Ho2 C36A 90.8(2)
N1 Ho2 C34A 126.93(17)
C38A Ho2 C34A 61.1(2)
C37A Ho2 C34A 70.3(2)
C39A Ho2 C34A 33.57(19)
C43A Ho2 C34A 93.04(19)
C36A Ho2 C34A 57.91(18)
N1 Ho2 C49A 121.99(18)
C38A Ho2 C49A 56.7(2)
C37A Ho2 C49A 32.9(2)
C39A Ho2 C49A 91.95(19)
C43A Ho2 C49A 54.1(2)
C36A Ho2 C49A 56.5(2)
C34A Ho2 C49A 103.21(19)
N1 Ho2 C35A 120.24(18)
C38A Ho2 C35A 70.3(2)
C37A Ho2 C35A 57.6(2)
C39A Ho2 C35A 59.31(19)
C43A Ho2 C35A 104.9(2)
C36A Ho2 C35A 31.1(2)
C34A Ho2 C35A 31.69(17)
C49A Ho2 C35A 86.5(2)
N1 Ho2 C44A 117.52(17)
C38A Ho2 C44A 55.1(2)
C37A Ho2 C44A 54.2(2)
C39A Ho2 C44A 89.6(2)
C43A Ho2 C44A 31.9(2)
C36A Ho2 C44A 85.0(2)
C34A Ho2 C44A 115.55(19)
C49A Ho2 C44A 31.1(2)
C35A Ho2 C44A 111.7(2)
N1 Ho2 C40A 118.96(16)
C38A Ho2 C40A 58.35(18)
C37A Ho2 C40A 93.25(19)
C39A Ho2 C40A 31.55(16)
C43A Ho2 C40A 65.05(18)
C36A Ho2 C40A 104.04(17)
C34A Ho2 C40A 53.65(17)
C49A Ho2 C40A 113.42(19)
C35A Ho2 C40A 84.93(17)
C44A Ho2 C40A 96.82(19)
N1 Ho2 C42A 111.67(17)
C38A Ho2 C42A 58.1(2)
C37A Ho2 C42A 87.8(2)
C39A Ho2 C42A 67.37(18)
C43A Ho2 C42A 30.5(2)
C36A Ho2 C42A 119.9(2)
C34A Ho2 C42A 100.36(18)
C49A Ho2 C42A 81.5(2)
C35A Ho2 C42A 124.70(18)
C44A Ho2 C42A 52.5(2)
C40A Ho2 C42A 52.69(17)
Lu1 N1 Ho2 122.25(17)
Lu1 N1 Ho1 120.44(19)
Ho2 N1 Ho1 117.30(19)
Ho4 Lu2 Ho3 57.23(7)
Ho4 Ho3 Lu2 58.60(9)
Ho3 Ho4 Lu2 64.17(8)
C45A C1A C2A 121.6(6)
C45A C1A C5A 122.1(6)
C2A C1A C5A 108.0(6)
C3A C2A C42A 123.0(6)
C3A C2A C1A 108.3(6)
C42A C2A C1A 120.9(6)
C68A C3A C2A 120.1(5)
C68A C3A C4A 122.5(7)
C2A C3A C4A 109.2(6)
C9A C4A C3A 121.9(7)
C9A C4A C5A 120.9(6)
C3A C4A C5A 107.2(6)
C9A C4A Ho1 66.8(3)
C3A C4A Ho1 99.4(3)
C5A C4A Ho1 75.2(4)
C6A C5A C4A 122.6(7)
C6A C5A C1A 121.3(7)
C4A C5A C1A 107.2(5)
C6A C5A Ho1 70.3(4)
C4A C5A Ho1 72.0(4)
C1A C5A Ho1 101.2(4)
C5A C6A C67A 115.9(6)
C5A C6A C7A 117.2(7)
C67A C6A C7A 118.1(6)
C5A C6A Ho1 77.3(4)
C67A C6A Ho1 96.7(4)
C7A C6A Ho1 66.9(3)
C66A C7A C8A 106.6(6)
C66A C7A C6A 116.6(6)
C8A C7A C6A 121.4(5)
C66A C7A Ho1 84.2(3)
C8A C7A Ho1 68.7(3)
C6A C7A Ho1 78.0(3)
C13A C8A C7A 107.6(5)
C13A C8A C9A 119.0(6)
C7A C8A C9A 118.7(6)
C13A C8A Ho1 81.9(3)
C7A C8A Ho1 74.3(3)
C9A C8A Ho1 75.2(3)
C4A C9A C10A 115.2(5)
C4A C9A C8A 119.1(6)
C10A C9A C8A 114.9(6)
C4A C9A Ho1 80.0(4)
C10A C9A Ho1 90.0(3)
C8A C9A Ho1 67.7(3)
C11A C10A C73A 107.2(6)
C11A C10A C9A 123.7(5)
C73A C10A C9A 121.8(7)
C11A C10A Ho1 88.1(3)
C73A C10A Ho1 100.9(3)
C9A C10A Ho1 58.5(3)
C12A C11A C10A 121.2(6)
C12A C11A C74A 120.9(7)
C10A C11A C74A 109.0(6)
C17A C12A C11A 117.8(6)
C17A C12A C13A 118.7(5)
C11A C12A C13A 116.5(6)
C17A C12A Ho1 105.2(3)
C11A C12A Ho1 81.5(3)
C13A C12A Ho1 58.0(3)
C12A C13A C14A 117.9(6)
C12A C13A C8A 124.2(6)
C14A C13A C8A 109.3(6)
C12A C13A Ho1 93.0(3)
C14A C13A Ho1 83.5(3)
C8A C13A Ho1 63.6(3)
C15A C14A C13A 123.1(5)
C15A C14A C66A 121.9(5)
C13A C14A C66A 107.8(6)
C15A C14A Ho1 105.8(3)
C13A C14A Ho1 65.2(3)
C66A C14A Ho1 70.3(3)
C59A C15A C16A 117.3(5)
C59A C15A C14A 118.5(5)
C16A C15A C14A 117.3(5)
C17A C16A C15A 119.8(6)
C17A C16A C20A 109.9(5)
C15A C16A C20A 121.9(5)
C12A C17A C16A 122.7(5)
C12A C17A C18A 121.8(6)
C16A C17A C18A 107.0(6)
C19A C18A C17A 109.5(5)
C19A C18A C75A 122.7(6)
C17A C18A C75A 119.4(7)
C18A C19A C24A 123.0(6)
C18A C19A C20A 107.5(5)
C24A C19A C20A 121.0(6)
C18A C19A Lu1 100.1(4)
C24A C19A Lu1 68.1(3)
C20A C19A Lu1 75.4(3)
C21A C20A C16A 120.5(5)
C21A C20A C19A 122.7(5)
C16A C20A C19A 106.0(5)
C21A C20A Lu1 68.5(3)
C16A C20A Lu1 100.4(4)
C19A C20A Lu1 72.1(3)
C20A C21A C58A 117.3(5)
C20A C21A C22A 116.8(5)
C58A C21A C22A 117.9(6)
C20A C21A Lu1 79.7(4)
C58A C21A Lu1 95.9(4)
C22A C21A Lu1 66.6(3)
C55A C22A C21A 116.7(6)
C55A C22A C23A 108.1(6)
C21A C22A C23A 121.2(6)
C55A C22A Lu1 83.0(4)
C21A C22A Lu1 78.2(4)
C23A C22A Lu1 71.4(4)
C24A C23A C28A 118.3(6)
C24A C23A C22A 120.1(5)
C28A C23A C22A 105.5(6)
C24A C23A Lu1 76.8(4)
C28A C23A Lu1 81.1(4)
C22A C23A Lu1 71.7(3)
C19A C24A C25A 113.7(6)
C19A C24A C23A 117.7(6)
C25A C24A C23A 117.5(6)
C19A C24A Lu1 78.8(3)
C25A C24A Lu1 90.7(4)
C23A C24A Lu1 67.8(3)
C76A C25A C24A 123.3(6)
C76A C25A C26A 106.3(6)
C24A C25A C26A 122.7(7)
C76A C25A Lu1 100.5(3)
C24A C25A Lu1 58.9(3)
C26A C25A Lu1 87.6(3)
C27A C26A C78A 121.2(6)
C27A C26A C25A 120.7(6)
C78A C26A C25A 108.5(6)
C26A C27A C32A 118.4(6)
C26A C27A C28A 117.7(6)
C32A C27A C28A 117.3(6)
C29A C28A C27A 118.2(7)
C29A C28A C23A 109.5(6)
C27A C28A C23A 122.7(6)
C29A C28A Lu1 81.5(3)
C27A C28A Lu1 92.5(4)
C23A C28A Lu1 64.3(3)
C28A C29A C30A 122.7(6)
C28A C29A C55A 108.3(6)
C30A C29A C55A 121.5(7)
C28A C29A Lu1 67.5(3)
C30A C29A Lu1 104.4(4)
C55A C29A Lu1 68.9(3)
C54A C30A C29A 118.8(6)
C54A C30A C31A 115.5(7)
C29A C30A C31A 118.8(6)
C32A C31A C35A 110.2(5)
C32A C31A C30A 118.3(6)
C35A C31A C30A 122.7(6)
C31A C32A C27A 124.3(6)
C31A C32A C33A 106.4(6)
C27A C32A C33A 120.1(5)
C79A C33A C34A 122.3(5)
C79A C33A C32A 120.5(5)
C34A C33A C32A 109.2(5)
C33A C34A C35A 106.4(5)
C33A C34A C39A 123.1(5)
C35A C34A C39A 122.3(5)
C33A C34A Ho2 99.8(3)
C35A C34A Ho2 78.7(3)
C39A C34A Ho2 66.1(3)
C36A C35A C31A 121.6(6)
C36A C35A C34A 121.1(6)
C31A C35A C34A 107.8(5)
C36A C35A Ho2 69.7(3)
C31A C35A Ho2 103.3(3)
C34A C35A Ho2 69.6(3)
C35A C36A C37A 118.0(5)
C35A C36A C50A 115.8(7)
C37A C36A C50A 118.7(6)
C35A C36A Ho2 79.2(3)
C37A C36A Ho2 64.9(3)
C50A C36A Ho2 99.6(3)
C49A C37A C36A 117.6(6)
C49A C37A C38A 107.8(6)
C36A C37A C38A 121.9(6)
C49A C37A Ho2 84.0(3)
C36A C37A Ho2 81.5(3)
C38A C37A Ho2 68.9(3)
C43A C38A C39A 118.3(5)
C43A C38A C37A 106.8(5)
C39A C38A C37A 119.2(6)
C43A C38A Ho2 80.2(3)
C39A C38A Ho2 75.7(3)
C37A C38A Ho2 74.1(3)
C40A C39A C34A 113.2(5)
C40A C39A C38A 118.0(5)
C34A C39A C38A 117.3(5)
C40A C39A Ho2 88.2(3)
C34A C39A Ho2 80.4(3)
C38A C39A Ho2 67.9(3)
C80A C40A C39A 122.9(5)
C80A C40A C41A 106.6(5)
C39A C40A C41A 122.1(5)
C80A C40A Ho2 99.4(3)
C39A C40A Ho2 60.2(3)
C41A C40A Ho2 85.6(3)
C42A C41A C69A 120.7(5)
C42A C41A C40A 120.5(5)
C69A C41A C40A 108.7(5)
C41A C42A C2A 116.6(6)
C41A C42A C43A 117.2(5)
C2A C42A C43A 119.3(6)
C41A C42A Ho2 81.8(3)
C2A C42A Ho2 102.7(4)
C43A C42A Ho2 60.3(3)
C44A C43A C38A 108.5(6)
C44A C43A C42A 117.2(5)
C38A C43A C42A 123.5(5)
C44A C43A Ho2 82.6(4)
C38A C43A Ho2 64.9(3)
C42A C43A Ho2 89.3(3)
C49A C44A C45A 120.3(6)
C49A C44A C43A 108.4(5)
C45A C44A C43A 123.1(6)
C49A C44A Ho2 71.4(3)
C45A C44A Ho2 103.0(4)
C43A C44A Ho2 65.5(3)
C1A C45A C46A 117.7(6)
C1A C45A C44A 117.5(6)
C46A C45A C44A 118.5(7)
C47A C46A C45A 121.1(6)
C47A C46A C67A 109.3(7)
C45A C46A C67A 120.2(7)
C46A C47A C48A 121.8(6)
C46A C47A C63A 107.4(6)
C48A C47A C63A 121.3(7)
C51A C48A C47A 118.7(7)
C51A C48A C49A 117.1(6)
C47A C48A C49A 117.8(7)
C44A C49A C37A 108.4(5)
C44A C49A C48A 120.0(6)
C37A C49A C48A 123.3(7)
C44A C49A Ho2 77.6(3)
C37A C49A Ho2 63.1(3)
C48A C49A Ho2 99.3(4)
C51A C50A C54A 107.7(6)
C51A C50A C36A 121.4(7)
C54A C50A C36A 122.1(6)
C48A C51A C50A 121.3(6)
C48A C51A C52A 120.5(6)
C50A C51A C52A 108.3(7)
C53A C52A C62A 122.1(6)
C53A C52A C51A 107.9(6)
C62A C52A C51A 120.3(7)
C56A C53A C52A 121.2(6)
C56A C53A C54A 121.8(7)
C52A C53A C54A 107.8(7)
C30A C54A C50A 122.1(6)
C30A C54A C53A 119.7(7)
C50A C54A C53A 108.3(7)
C29A C55A C22A 108.6(6)
C29A C55A C56A 118.4(7)
C22A C55A C56A 124.5(5)
C29A C55A Lu1 79.9(3)
C22A C55A Lu1 63.4(3)
C56A C55A Lu1 96.7(4)
C53A C56A C57A 117.2(7)
C53A C56A C55A 119.5(6)
C57A C56A C55A 116.6(6)
C61A C57A C58A 108.9(5)
C61A C57A C56A 121.7(6)
C58A C57A C56A 119.9(6)
C21A C58A C57A 123.8(5)
C21A C58A C59A 121.7(5)
C57A C58A C59A 106.7(5)
C15A C59A C60A 120.1(5)
C15A C59A C58A 121.0(5)
C60A C59A C58A 109.0(5)
C65A C60A C59A 122.1(5)
C65A C60A C61A 121.5(5)
C59A C60A C61A 106.9(5)
C62A C61A C57A 121.2(6)
C62A C61A C60A 120.7(6)
C57A C61A C60A 108.6(5)
C63A C62A C61A 117.6(6)
C63A C62A C52A 119.1(6)
C61A C62A C52A 116.4(6)
C62A C63A C64A 121.9(5)
C62A C63A C47A 119.8(6)
C64A C63A C47A 108.0(6)
C67A C64A C65A 120.2(6)
C67A C64A C63A 109.2(6)
C65A C64A C63A 120.8(6)
C64A C65A C60A 117.2(5)
C64A C65A C66A 117.7(6)
C60A C65A C66A 118.1(5)
C65A C66A C14A 118.9(5)
C65A C66A C7A 123.4(6)
C14A C66A C7A 108.7(5)
C65A C66A Ho1 97.7(3)
C14A C66A Ho1 78.9(3)
C7A C66A Ho1 62.4(3)
C64A C67A C6A 123.5(6)
C64A C67A C46A 106.2(7)
C6A C67A C46A 122.7(6)
C3A C68A C73A 116.6(6)
C3A C68A C69A 117.9(6)
C73A C68A C69A 117.9(6)
C70A C69A C41A 108.0(5)
C70A C69A C68A 120.9(6)
C41A C69A C68A 121.5(6)
C69A C70A C71A 121.5(5)
C69A C70A C80A 108.4(5)
C71A C70A C80A 121.1(6)
C77A C71A C72A 118.9(6)
C77A C71A C70A 117.7(5)
C72A C71A C70A 116.6(6)
C73A C72A C71A 122.3(6)
C73A C72A C74A 108.4(5)
C71A C72A C74A 120.0(7)
C68A C73A C72A 120.4(5)
C68A C73A C10A 121.8(6)
C72A C73A C10A 108.3(6)
C75A C74A C72A 121.2(6)
C75A C74A C11A 121.3(6)
C72A C74A C11A 107.0(6)
C74A C75A C76A 119.0(6)
C74A C75A C18A 118.7(6)
C76A C75A C18A 115.1(6)
C77A C76A C75A 119.6(7)
C77A C76A C25A 108.9(6)
C75A C76A C25A 121.9(6)
C71A C77A C78A 121.9(5)
C71A C77A C76A 121.0(6)
C78A C77A C76A 108.1(6)
C79A C78A C26A 121.1(5)
C79A C78A C77A 120.5(6)
C26A C78A C77A 108.1(5)
C33A C79A C80A 116.0(5)
C33A C79A C78A 118.5(6)
C80A C79A C78A 118.4(5)
C79A C80A C40A 122.4(5)
C79A C80A C70A 120.2(5)
C40A C80A C70A 108.4(5)
N2P Ni1P N3P 89.99(15)
N2P Ni1P N1P 89.89(15)
N3P Ni1P N1P 177.78(17)
N2P Ni1P N4P 178.06(17)
N3P Ni1P N4P 89.94(15)
N1P Ni1P N4P 90.11(15)
C20P N1P C2P 104.2(4)
C20P N1P Ni1P 128.1(3)
C2P N1P Ni1P 127.7(3)
C9P N2P C6P 104.2(3)
C9P N2P Ni1P 127.7(3)
C6P N2P Ni1P 127.9(3)
C11P N3P C14P 104.4(3)
C11P N3P Ni1P 127.8(3)
C14P N3P Ni1P 127.6(3)
C19P N4P C16P 105.2(3)
C19P N4P Ni1P 127.4(3)
C16P N4P Ni1P 127.4(3)
C19P C1P C2P 124.4(4)
C19P C1P H1P 117.8
C2P C1P H1P 117.8
C1P C2P N1P 124.5(4)
C1P C2P C3P 124.5(4)
N1P C2P C3P 111.0(4)
C4P C3P C2P 106.7(4)
C4P C3P C21P 128.5(5)
C2P C3P C21P 124.6(4)
C3P C4P C20P 106.3(4)
C3P C4P C23P 128.8(5)
C20P C4P C23P 124.8(4)
C6P C5P C20P 124.6(4)
C6P C5P H5P 117.7
C20P C5P H5P 117.7
C5P C6P N2P 124.8(4)
C5P C6P C7P 124.1(4)
N2P C6P C7P 111.1(4)
C8P C7P C6P 106.9(4)
C8P C7P C25P 129.1(4)
C6P C7P C25P 124.0(4)
C7P C8P C9P 105.9(4)
C7P C8P C27P 129.2(4)
C9P C8P C27P 124.9(4)
N2P C9P C10P 125.6(4)
N2P C9P C8P 111.9(4)
C10P C9P C8P 122.5(4)
C11P C10P C9P 123.9(4)
C11P C10P H10P 118.1
C9P C10P H10P 118.1
C10P C11P N3P 124.9(4)
C10P C11P C12P 123.4(4)
N3P C11P C12P 111.7(4)
C13P C12P C11P 106.2(4)
C13P C12P C29P 128.3(4)
C11P C12P C29P 125.4(4)
C12P C13P C14P 106.6(4)
C12P C13P C31P 128.6(4)
C14P C13P C31P 124.5(4)
C15P C14P N3P 125.1(4)
C15P C14P C13P 123.9(4)
N3P C14P C13P 111.0(4)
C14P C15P C16P 124.3(4)
C14P C15P H15P 117.8
C16P C15P H15P 117.8
C15P C16P N4P 125.5(4)
C15P C16P C17P 123.5(4)
N4P C16P C17P 110.9(4)
C18P C17P C16P 106.5(4)
C18P C17P C33P 128.3(4)
C16P C17P C33P 125.1(4)
C17P C18P C19P 106.3(4)
C17P C18P C35P 128.0(4)
C19P C18P C35P 125.7(4)
N4P C19P C1P 125.9(4)
N4P C19P C18P 110.9(4)
C1P C19P C18P 123.2(4)
N1P C20P C5P 124.6(4)
N1P C20P C4P 111.8(4)
C5P C20P C4P 123.6(4)
C3P C21P C22P 112.5(5)
C3P C21P H21A 109.1
C22P C21P H21A 109.1
C3P C21P H21B 109.1
C22P C21P H21B 109.1
H21A C21P H21B 107.8
C21P C22P H22A 109.5
C21P C22P H22B 109.5
H22A C22P H22B 109.5
C21P C22P H22C 109.5
H22A C22P H22C 109.5
H22B C22P H22C 109.5
C4P C23P C24P 113.0(4)
C4P C23P H23A 109.0
C24P C23P H23A 109.0
C4P C23P H23B 109.0
C24P C23P H23B 109.0
H23A C23P H23B 107.8
C23P C24P H24A 109.5
C23P C24P H24B 109.5
H24A C24P H24B 109.5
C23P C24P H24C 109.5
H24A C24P H24C 109.5
H24B C24P H24C 109.5
C7P C25P C26P 113.2(4)
C7P C25P H25A 108.9
C26P C25P H25A 108.9
C7P C25P H25B 108.9
C26P C25P H25B 108.9
H25A C25P H25B 107.7
C25P C26P H26A 109.5
C25P C26P H26B 109.5
H26A C26P H26B 109.5
C25P C26P H26C 109.5
H26A C26P H26C 109.5
H26B C26P H26C 109.5
C8P C27P C28P 113.1(4)
C8P C27P H27A 109.0
C28P C27P H27A 109.0
C8P C27P H27B 109.0
C28P C27P H27B 109.0
H27A C27P H27B 107.8
C27P C28P H28A 109.5
C27P C28P H28B 109.5
H28A C28P H28B 109.5
C27P C28P H28C 109.5
H28A C28P H28C 109.5
H28B C28P H28C 109.5
C12P C29P C30P 112.4(5)
C12P C29P H29A 109.1
C30P C29P H29A 109.1
C12P C29P H29B 109.1
C30P C29P H29B 109.1
H29A C29P H29B 107.9
C29P C30P H30A 109.5
C29P C30P H30B 109.5
H30A C30P H30B 109.5
C29P C30P H30C 109.5
H30A C30P H30C 109.5
H30B C30P H30C 109.5
C13P C31P C32P 112.3(4)
C13P C31P H31A 109.1
C32P C31P H31A 109.1
C13P C31P H31B 109.1
C32P C31P H31B 109.1
H31A C31P H31B 107.9
C31P C32P H32A 109.5
C31P C32P H32B 109.5
H32A C32P H32B 109.5
C31P C32P H32C 109.5
H32A C32P H32C 109.5
H32B C32P H32C 109.5
C17P C33P C34P 113.2(4)
C17P C33P H33A 108.9
C34P C33P H33A 108.9
C17P C33P H33B 108.9
C34P C33P H33B 108.9
H33A C33P H33B 107.8
C33P C34P H34A 109.5
C33P C34P H34B 109.5
H34A C34P H34B 109.5
C33P C34P H34C 109.5
H34A C34P H34C 109.5
H34B C34P H34C 109.5
C18P C35P C36P 112.4(4)
C18P C35P H35A 109.1
C36P C35P H35A 109.1
C18P C35P H35B 109.1
C36P C35P H35B 109.1
H35A C35P H35B 107.9
C35P C36P H36A 109.5
C35P C36P H36B 109.5
H36A C36P H36B 109.5
C35P C36P H36C 109.5
H36A C36P H36C 109.5
H36B C36P H36C 109.5
C6S C1S C2S 119.7(6)
C6S C1S H1S 120.2
C2S C1S H1S 120.2
C3S C2S C1S 122.3(6)
C3S C2S H2S 118.9
C1S C2S H2S 118.9
C2S C3S C4S 117.2(7)
C2S C3S H3S 121.4
C4S C3S H3S 121.4
C5S C4S C3S 120.2(6)
C5S C4S H4S 119.9
C3S C4S H4S 119.9
C4S C5S C6S 120.7(6)
C4S C5S H5S 119.7
C6S C5S H5S 119.7
C1S C6S C5S 120.0(7)
C1S C6S H6S 120.0
C5S C6S H6S 120.0
C12S C7S C8S 121.2(10)
C12S C7S H7S 119.4
C8S C7S H7S 119.4
C9S C8S C7S 117.0(11)
C9S C8S H8S 121.5
C7S C8S H8S 121.5
C8S C9S C10S 121.1(13)
C8S C9S H9S 119.5
C10S C9S H9S 119.5
C11S C10S C9S 120.7(14)
C11S C10S H10S 119.6
C9S C10S H10S 119.6
C10S C11S C12S 117.4(13)
C10S C11S H11S 121.3
C12S C11S H11S 121.3
C7S C12S C11S 122.4(11)
C7S C12S H12S 118.8
C11S C12S H12S 118.8

loop_
_geom_bond_atom_site_label_1
_geom_bond_atom_site_label_2
_geom_bond_distance
Lu1 N1 2.042(4)
Lu1 C23A 2.337(6)
Lu1 C22A 2.342(7)
Lu1 C24A 2.457(6)
Lu1 C21A 2.498(6)
Lu1 C28A 2.562(6)
Lu1 C19A 2.597(6)
Lu1 C55A 2.600(5)
Lu1 C20A 2.643(6)
Lu1 C29A 2.743(5)
Lu1 C25A 2.870(5)
Lu1 Ho1 3.5517(11)
Ho1 N1 2.050(4)
Ho1 C8A 2.281(5)
Ho1 C7A 2.356(5)
Ho1 C9A 2.382(6)
Ho1 C6A 2.505(6)
Ho1 C13A 2.520(6)
Ho1 C4A 2.553(6)
Ho1 C5A 2.595(7)
Ho1 C66A 2.646(5)
Ho1 C14A 2.758(5)
Ho1 C10A 2.794(5)
Ho1 C12A 2.967(5)
Ho2 N1 2.043(4)
Ho2 C38A 2.293(6)
Ho2 C37A 2.364(5)
Ho2 C39A 2.397(5)
Ho2 C43A 2.495(6)
Ho2 C36A 2.582(5)
Ho2 C34A 2.585(5)
Ho2 C49A 2.637(5)
Ho2 C35A 2.705(5)
Ho2 C44A 2.718(6)
Ho2 C40A 2.761(5)
Ho2 C42A 2.872(6)
Lu2 Ho4 3.484(4)
Lu2 Ho3 3.674(4)
Ho3 Ho4 3.432(3)
C1A C45A 1.399(11)
C1A C2A 1.436(9)
C1A C5A 1.469(10)
C2A C3A 1.426(10)
C2A C42A 1.428(8)
C3A C68A 1.409(10)
C3A C4A 1.448(8)
C4A C9A 1.421(11)
C4A C5A 1.455(11)
C5A C6A 1.425(9)
C6A C67A 1.428(11)
C6A C7A 1.472(10)
C7A C66A 1.464(9)
C7A C8A 1.472(10)
C8A C13A 1.439(10)
C8A C9A 1.486(9)
C9A C10A 1.461(10)
C10A C11A 1.423(11)
C10A C73A 1.435(8)
C11A C12A 1.422(9)
C11A C74A 1.437(9)
C12A C17A 1.417(10)
C12A C13A 1.437(9)
C13A C14A 1.439(8)
C14A C15A 1.438(8)
C14A C66A 1.440(9)
C15A C59A 1.403(7)
C15A C16A 1.426(7)
C16A C17A 1.423(8)
C16A C20A 1.452(8)
C17A C18A 1.436(9)
C18A C19A 1.433(10)
C18A C75A 1.444(8)
C19A C24A 1.444(9)
C19A C20A 1.467(8)
C20A C21A 1.417(9)
C21A C58A 1.426(8)
C21A C22A 1.473(8)
C22A C55A 1.449(11)
C22A C23A 1.480(9)
C23A C24A 1.462(11)
C23A C28A 1.475(10)
C24A C25A 1.452(10)
C25A C76A 1.442(11)
C25A C26A 1.457(9)
C26A C27A 1.408(10)
C26A C78A 1.429(9)
C27A C32A 1.432(10)
C27A C28A 1.464(9)
C28A C29A 1.426(11)
C29A C30A 1.437(11)
C29A C55A 1.441(9)
C30A C54A 1.425(11)
C30A C31A 1.442(9)
C31A C32A 1.404(9)
C31A C35A 1.439(10)
C32A C33A 1.460(9)
C33A C79A 1.408(8)
C33A C34A 1.442(8)
C34A C35A 1.449(8)
C34A C39A 1.450(8)
C35A C36A 1.423(9)
C36A C37A 1.446(11)
C36A C50A 1.454(9)
C37A C49A 1.442(9)
C37A C38A 1.479(9)
C38A C43A 1.449(9)
C38A C39A 1.468(8)
C39A C40A 1.445(7)
C40A C80A 1.439(8)
C40A C41A 1.454(7)
C41A C42A 1.428(8)
C41A C69A 1.431(8)
C42A C43A 1.456(9)
C43A C44A 1.447(8)
C44A C49A 1.437(11)
C44A C45A 1.443(9)
C45A C46A 1.424(10)
C46A C47A 1.408(11)
C46A C67A 1.465(9)
C47A C48A 1.425(10)
C47A C63A 1.440(10)
C48A C51A 1.410(11)
C48A C49A 1.457(10)
C50A C51A 1.424(10)
C50A C54A 1.433(11)
C51A C52A 1.442(10)
C52A C53A 1.425(11)
C52A C62A 1.435(9)
C53A C56A 1.405(10)
C53A C54A 1.436(9)
C55A C56A 1.450(10)
C56A C57A 1.432(8)
C57A C61A 1.429(9)
C57A C58A 1.430(9)
C58A C59A 1.452(7)
C59A C60A 1.436(8)
C60A C65A 1.426(9)
C60A C61A 1.439(8)
C61A C62A 1.419(9)
C62A C63A 1.413(10)
C63A C64A 1.434(9)
C64A C67A 1.414(10)
C64A C65A 1.425(9)
C65A C66A 1.437(8)
C68A C73A 1.423(10)
C68A C69A 1.436(8)
C69A C70A 1.424(9)
C70A C71A 1.432(9)
C70A C80A 1.441(7)
C71A C77A 1.404(10)
C71A C72A 1.428(8)
C72A C73A 1.426(10)
C72A C74A 1.429(10)
C74A C75A 1.395(10)
C75A C76A 1.435(9)
C76A C77A 1.431(9)
C77A C78A 1.430(9)
C78A C79A 1.424(8)
C79A C80A 1.421(8)
Ni1P N2P 1.962(3)
Ni1P N3P 1.968(4)
Ni1P N1P 1.968(4)
Ni1P N4P 1.969(3)
N1P C20P 1.373(5)
N1P C2P 1.386(6)
N2P C9P 1.368(6)
N2P C6P 1.380(5)
N3P C11P 1.379(6)
N3P C14P 1.382(5)
N4P C19P 1.365(6)
N4P C16P 1.379(6)
C1P C19P 1.373(7)
C1P C2P 1.378(6)
C1P H1P 0.9500
C2P C3P 1.438(7)
C3P C4P 1.361(7)
C3P C21P 1.505(7)
C4P C20P 1.436(6)
C4P C23P 1.506(6)
C5P C6P 1.371(6)
C5P C20P 1.383(6)
C5P H5P 0.9500
C6P C7P 1.440(6)
C7P C8P 1.357(6)
C7P C25P 1.503(6)
C8P C9P 1.443(6)
C8P C27P 1.493(6)
C9P C10P 1.382(6)
C10P C11P 1.375(6)
C10P H10P 0.9500
C11P C12P 1.445(6)
C12P C13P 1.363(6)
C12P C29P 1.501(6)
C13P C14P 1.452(6)
C13P C31P 1.497(6)
C14P C15P 1.368(6)
C15P C16P 1.371(7)
C15P H15P 0.9500
C16P C17P 1.444(6)
C17P C18P 1.359(7)
C17P C33P 1.502(6)
C18P C19P 1.455(6)
C18P C35P 1.501(6)
C21P C22P 1.534(11)
C21P H21A 0.9900
C21P H21B 0.9900
C22P H22A 0.9800
C22P H22B 0.9800
C22P H22C 0.9800
C23P C24P 1.524(9)
C23P H23A 0.9900
C23P H23B 0.9900
C24P H24A 0.9800
C24P H24B 0.9800
C24P H24C 0.9800
C25P C26P 1.536(8)
C25P H25A 0.9900
C25P H25B 0.9900
C26P H26A 0.9800
C26P H26B 0.9800
C26P H26C 0.9800
C27P C28P 1.528(7)
C27P H27A 0.9900
C27P H27B 0.9900
C28P H28A 0.9800
C28P H28B 0.9800
C28P H28C 0.9800
C29P C30P 1.542(7)
C29P H29A 0.9900
C29P H29B 0.9900
C30P H30A 0.9800
C30P H30B 0.9800
C30P H30C 0.9800
C31P C32P 1.524(7)
C31P H31A 0.9900
C31P H31B 0.9900
C32P H32A 0.9800
C32P H32B 0.9800
C32P H32C 0.9800
C33P C34P 1.519(8)
C33P H33A 0.9900
C33P H33B 0.9900
C34P H34A 0.9800
C34P H34B 0.9800
C34P H34C 0.9800
C35P C36P 1.506(9)
C35P H35A 0.9900
C35P H35B 0.9900
C36P H36A 0.9800
C36P H36B 0.9800
C36P H36C 0.9800
C1S C6S 1.361(9)
C1S C2S 1.395(10)
C1S H1S 0.9500
C2S C3S 1.378(9)
C2S H2S 0.9500
C3S C4S 1.421(11)
C3S H3S 0.9500
C4S C5S 1.384(11)
C4S H4S 0.9500
C5S C6S 1.386(10)
C5S H5S 0.9500
C6S H6S 0.9500
C7S C12S 1.318(15)
C7S C8S 1.415(15)
C7S H7S 0.9500
C8S C9S 1.367(18)
C8S H8S 0.9500
C9S C10S 1.39(2)
C9S H9S 0.9500
C10S C11S 1.37(2)
C10S H10S 0.9500
C11S C12S 1.389(17)
C11S H11S 0.9500
C12S H12S 0.9500

loop_
_geom_torsion_atom_site_label_1
_geom_torsion_atom_site_label_2
_geom_torsion_atom_site_label_3
_geom_torsion_atom_site_label_4
_geom_torsion
C45A C1A C2A C3A -146.8(6)
C5A C1A C2A C3A 1.9(7)
C45A C1A C2A C42A 3.1(10)
C5A C1A C2A C42A 151.9(6)
C42A C2A C3A C68A -2.5(9)
C1A C2A C3A C68A 146.8(6)
C42A C2A C3A C4A -151.8(6)
C1A C2A C3A C4A -2.6(7)
C68A C3A C4A C9A -0.5(9)
C2A C3A C4A C9A 148.0(6)
C68A C3A C4A C5A -146.2(6)
C2A C3A C4A C5A 2.2(7)
C68A C3A C4A Ho1 -68.9(6)
C2A C3A C4A Ho1 79.5(5)
C9A C4A C5A C6A 0.4(9)
C3A C4A C5A C6A 146.5(6)
Ho1 C4A C5A C6A 51.1(5)
C9A C4A C5A C1A -147.2(6)
C3A C4A C5A C1A -1.1(7)
Ho1 C4A C5A C1A -96.5(5)
C9A C4A C5A Ho1 -50.7(5)
C3A C4A C5A Ho1 95.5(4)
C45A C1A C5A C6A 0.0(10)
C2A C1A C5A C6A -148.6(6)
C45A C1A C5A C4A 148.0(6)
C2A C1A C5A C4A -0.5(7)
C45A C1A C5A Ho1 73.6(6)
C2A C1A C5A Ho1 -74.9(5)
C4A C5A C6A C67A -143.1(6)
C1A C5A C6A C67A 0.0(9)
Ho1 C5A C6A C67A -91.4(5)
C4A C5A C6A C7A 3.7(8)
C1A C5A C6A C7A 146.8(6)
Ho1 C5A C6A C7A 55.5(4)
C4A C5A C6A Ho1 -51.8(5)
C1A C5A C6A Ho1 91.4(6)
C5A C6A C7A C66A -138.1(6)
C67A C6A C7A C66A 8.0(7)
Ho1 C6A C7A C66A -77.2(4)
C5A C6A C7A C8A -5.2(8)
C67A C6A C7A C8A 140.9(6)
Ho1 C6A C7A C8A 55.7(5)
C5A C6A C7A Ho1 -60.9(5)
C67A C6A C7A Ho1 85.2(5)
C66A C7A C8A C13A 0.8(6)
C6A C7A C8A C13A -136.1(5)
Ho1 C7A C8A C13A -76.0(4)
C66A C7A C8A C9A 139.6(5)
C6A C7A C8A C9A 2.8(8)
Ho1 C7A C8A C9A 62.8(4)
C66A C7A C8A Ho1 76.8(4)
C6A C7A C8A Ho1 -60.1(5)
C3A C4A C9A C10A -1.5(8)
C5A C4A C9A C10A 139.7(6)
Ho1 C4A C9A C10A 85.2(5)
C3A C4A C9A C8A -144.2(6)
C5A C4A C9A C8A -3.0(8)
Ho1 C4A C9A C8A -57.4(4)
C3A C4A C9A Ho1 -86.7(5)
C5A C4A C9A Ho1 54.5(5)
C13A C8A C9A C4A 135.5(6)
C7A C8A C9A C4A 1.4(8)
Ho1 C8A C9A C4A 63.7(5)
C13A C8A C9A C10A -7.2(8)
C7A C8A C9A C10A -141.4(5)
Ho1 C8A C9A C10A -79.0(4)
C13A C8A C9A Ho1 71.8(5)
C7A C8A C9A Ho1 -62.4(4)
C4A C9A C10A C11A -141.9(6)
C8A C9A C10A C11A 2.3(8)
Ho1 C9A C10A C11A -63.0(5)
C4A C9A C10A C73A 4.2(8)
C8A C9A C10A C73A 148.5(5)
Ho1 C9A C10A C73A 83.2(5)
C4A C9A C10A Ho1 -78.9(5)
C8A C9A C10A Ho1 65.3(4)
C73A C10A C11A C12A -146.3(5)
C9A C10A C11A C12A 4.0(8)
Ho1 C10A C11A C12A -45.5(5)
C73A C10A C11A C74A 1.3(6)
C9A C10A C11A C74A 151.6(5)
Ho1 C10A C11A C74A 102.1(4)
C10A C11A C12A C17A 145.5(5)
C74A C11A C12A C17A 1.6(7)
C10A C11A C12A C13A -4.9(7)
C74A C11A C12A C13A -148.8(5)
C10A C11A C12A Ho1 42.8(4)
C74A C11A C12A Ho1 -101.1(5)
C17A C12A C13A C14A -6.2(7)
C11A C12A C13A C14A 143.9(5)
Ho1 C12A C13A C14A 84.3(4)
C17A C12A C13A C8A -150.5(5)
C11A C12A C13A C8A -0.4(7)
Ho1 C12A C13A C8A -59.9(5)
C17A C12A C13A Ho1 -90.5(5)
C11A C12A C13A Ho1 59.6(4)
C7A C8A C13A C12A 145.3(5)
C9A C8A C13A C12A 6.6(8)
Ho1 C8A C13A C12A 74.6(5)
C7A C8A C13A C14A -1.5(6)
C9A C8A C13A C14A -140.2(5)
Ho1 C8A C13A C14A -72.2(4)
C7A C8A C13A Ho1 70.6(4)
C9A C8A C13A Ho1 -68.0(5)
C12A C13A C14A C15A 3.2(8)
C8A C13A C14A C15A 152.4(5)
Ho1 C13A C14A C15A 93.2(5)
C12A C13A C14A C66A -147.5(5)
C8A C13A C14A C66A 1.7(6)
Ho1 C13A C14A C66A -57.5(4)
C12A C13A C14A Ho1 -90.0(4)
C8A C13A C14A Ho1 59.1(3)
C13A C14A C15A C59A -148.3(5)
C66A C14A C15A C59A -1.6(7)
Ho1 C14A C15A C59A -77.9(5)
C13A C14A C15A C16A 2.1(7)
C66A C14A C15A C16A 148.8(5)
Ho1 C14A C15A C16A 72.5(5)
C59A C15A C16A C17A 146.5(5)
C14A C15A C16A C17A -4.3(7)
C59A C15A C16A C20A 1.4(8)
C14A C15A C16A C20A -149.3(5)
C11A C12A C17A C16A -145.5(5)
C13A C12A C17A C16A 4.3(8)
Ho1 C12A C17A C16A -57.2(6)
C11A C12A C17A C18A -1.5(7)
C13A C12A C17A C18A 148.2(5)
Ho1 C12A C17A C18A 86.7(5)
C15A C16A C17A C12A 1.2(8)
C20A C16A C17A C12A 150.0(5)
C15A C16A C17A C18A -147.3(5)
C20A C16A C17A C18A 1.6(6)
C12A C17A C18A C19A -150.3(5)
C16A C17A C18A C19A -1.5(6)
C12A C17A C18A C75A -1.2(7)
C16A C17A C18A C75A 147.6(5)
C17A C18A C19A C24A 148.9(5)
C75A C18A C19A C24A 1.1(9)
C17A C18A C19A C20A 0.8(6)
C75A C18A C19A C20A -147.0(5)
C17A C18A C19A Lu1 78.6(5)
C75A C18A C19A Lu1 -69.3(5)
C17A C16A C20A C21A -146.3(5)
C15A C16A C20A C21A 1.8(9)
C17A C16A C20A C19A -1.1(6)
C15A C16A C20A C19A 147.0(5)
C17A C16A C20A Lu1 -75.3(5)
C15A C16A C20A Lu1 72.8(5)
C18A C19A C20A C21A 144.4(6)
C24A C19A C20A C21A -4.5(9)
Lu1 C19A C20A C21A 48.2(6)
C18A C19A C20A C16A 0.2(6)
C24A C19A C20A C16A -148.7(6)
Lu1 C19A C20A C16A -96.0(4)
C18A C19A C20A Lu1 96.2(4)
C24A C19A C20A Lu1 -52.7(5)
C16A C20A C21A C58A -1.8(8)
C19A C20A C21A C58A -141.1(6)
Lu1 C20A C21A C58A -91.4(5)
C16A C20A C21A C22A 146.6(6)
C19A C20A C21A C22A 7.2(9)
Lu1 C20A C21A C22A 57.0(5)
C16A C20A C21A Lu1 89.6(5)
C19A C20A C21A Lu1 -49.7(6)
C20A C21A C22A C55A -139.9(6)
C58A C21A C22A C55A 8.2(9)
Lu1 C21A C22A C55A -75.9(5)
C20A C21A C22A C23A -4.6(9)
C58A C21A C22A C23A 143.6(6)
Lu1 C21A C22A C23A 59.5(6)
C20A C21A C22A Lu1 -64.0(5)
C58A C21A C22A Lu1 84.1(5)
C55A C22A C23A C24A 137.8(6)
C21A C22A C23A C24A -0.9(10)
Lu1 C22A C23A C24A 62.0(6)
C55A C22A C23A C28A 1.0(7)
C21A C22A C23A C28A -137.7(7)
Lu1 C22A C23A C28A -74.9(5)
C55A C22A C23A Lu1 75.8(5)
C21A C22A C23A Lu1 -62.8(6)
C18A C19A C24A C25A -2.1(8)
C20A C19A C24A C25A 141.9(6)
Lu1 C19A C24A C25A 85.8(5)
C18A C19A C24A C23A -145.3(6)
C20A C19A C24A C23A -1.3(9)
Lu1 C19A C24A C23A -57.4(5)
C18A C19A C24A Lu1 -87.9(5)
C20A C19A C24A Lu1 56.1(6)
C28A C23A C24A C19A 135.3(6)
C22A C23A C24A C19A 3.8(9)
Lu1 C23A C24A C19A 63.2(5)
C28A C23A C24A C25A -6.5(8)
C22A C23A C24A C25A -138.1(6)
Lu1 C23A C24A C25A -78.6(5)
C28A C23A C24A Lu1 72.1(5)
C22A C23A C24A Lu1 -59.4(6)
C19A C24A C25A C76A 3.7(8)
C23A C24A C25A C76A 147.0(6)
Lu1 C24A C25A C76A 81.8(6)
C19A C24A C25A C26A -141.6(6)
C23A C24A C25A C26A 1.7(9)
Lu1 C24A C25A C26A -63.5(6)
C19A C24A C25A Lu1 -78.1(4)
C23A C24A C25A Lu1 65.2(5)
C76A C25A C26A C27A -145.6(5)
C24A C25A C26A C27A 4.7(9)
Lu1 C25A C26A C27A -45.4(6)
C76A C25A C26A C78A 0.9(6)
C24A C25A C26A C78A 151.2(5)
Lu1 C25A C26A C78A 101.1(4)
C78A C26A C27A C32A 2.7(7)
C25A C26A C27A C32A 144.9(6)
C78A C26A C27A C28A -147.9(5)
C25A C26A C27A C28A -5.7(8)
C26A C27A C28A C29A 143.0(6)
C32A C27A C28A C29A -7.9(8)
C26A C27A C28A C23A 0.6(9)
C32A C27A C28A C23A -150.4(6)
C26A C27A C28A Lu1 61.3(5)
C32A C27A C28A Lu1 -89.6(5)
C24A C23A C28A C29A -139.6(6)
C22A C23A C28A C29A -1.8(7)
Lu1 C23A C28A C29A -69.9(5)
C24A C23A C28A C27A 5.7(9)
C22A C23A C28A C27A 143.5(6)
Lu1 C23A C28A C27A 75.4(6)
C24A C23A C28A Lu1 -69.7(5)
C22A C23A C28A Lu1 68.1(4)
C27A C28A C29A C30A 4.9(8)
C23A C28A C29A C30A 151.9(6)
Lu1 C28A C29A C30A 93.1(5)
C27A C28A C29A C55A -145.1(6)
C23A C28A C29A C55A 2.0(7)
Lu1 C28A C29A C55A -56.9(5)
C27A C28A C29A Lu1 -88.2(5)
C23A C28A C29A Lu1 58.8(4)
C28A C29A C30A C54A -149.0(6)
C55A C29A C30A C54A -2.8(8)
Lu1 C29A C30A C54A -76.7(5)
C28A C29A C30A C31A 0.6(8)
C55A C29A C30A C31A 146.8(6)
Lu1 C29A C30A C31A 72.9(6)
C54A C30A C31A C32A 147.7(5)
C29A C30A C31A C32A -2.9(8)
C54A C30A C31A C35A 3.3(7)
C29A C30A C31A C35A -147.3(5)
C35A C31A C32A C27A 148.0(5)
C30A C31A C32A C27A -0.5(8)
C35A C31A C32A C33A 1.4(6)
C30A C31A C32A C33A -147.1(5)
C26A C27A C32A C31A -144.7(5)
C28A C27A C32A C31A 6.0(8)
C26A C27A C32A C33A -2.4(7)
C28A C27A C32A C33A 148.4(5)
C31A C32A C33A C79A 147.6(5)
C27A C32A C33A C79A -0.7(7)
C31A C32A C33A C34A -2.0(5)
C27A C32A C33A C34A -150.3(5)
C79A C33A C34A C35A -147.2(5)
C32A C33A C34A C35A 1.8(5)
C79A C33A C34A C39A 1.6(8)
C32A C33A C34A C39A 150.6(5)
C79A C33A C34A Ho2 -66.2(5)
C32A C33A C34A Ho2 82.8(4)
C32A C31A C35A C36A -146.9(5)
C30A C31A C35A C36A 0.0(8)
C32A C31A C35A C34A -0.3(6)
C30A C31A C35A C34A 146.6(5)
C32A C31A C35A Ho2 -72.8(5)
C30A C31A C35A Ho2 74.1(5)
C33A C34A C35A C36A 145.8(5)
C39A C34A C35A C36A -3.2(8)
Ho2 C34A C35A C36A 48.8(5)
C33A C34A C35A C31A -0.9(5)
C39A C34A C35A C31A -150.0(5)
Ho2 C34A C35A C31A -97.9(4)
C33A C34A C35A Ho2 97.0(3)
C39A C34A C35A Ho2 -52.1(4)
C31A C35A C36A C37A 147.2(5)
C34A C35A C36A C37A 5.0(8)
Ho2 C35A C36A C37A 53.8(4)
C31A C35A C36A C50A -2.2(7)
C34A C35A C36A C50A -144.4(5)
Ho2 C35A C36A C50A -95.6(4)
C31A C35A C36A Ho2 93.4(5)
C34A C35A C36A Ho2 -48.8(5)
C35A C36A C37A C49A -139.7(5)
C50A C36A C37A C49A 8.7(7)
Ho2 C36A C37A C49A -78.6(4)
C35A C36A C37A C38A -2.6(8)
C50A C36A C37A C38A 145.9(5)
Ho2 C36A C37A C38A 58.5(4)
C35A C36A C37A Ho2 -61.1(5)
C50A C36A C37A Ho2 87.3(5)
C49A C37A C38A C43A 1.7(6)
C36A C37A C38A C43A -139.0(5)
Ho2 C37A C38A C43A -74.3(4)
C49A C37A C38A C39A 139.0(5)
C36A C37A C38A C39A -1.7(8)
Ho2 C37A C38A C39A 63.0(4)
C49A C37A C38A Ho2 76.0(4)
C36A C37A C38A Ho2 -64.7(5)
C33A C34A C39A C40A -2.3(7)
C35A C34A C39A C40A 141.7(5)
Ho2 C34A C39A C40A 83.9(4)
C33A C34A C39A C38A -145.1(5)
C35A C34A C39A C38A -1.1(7)
Ho2 C34A C39A C38A -58.9(4)
C33A C34A C39A Ho2 -86.1(5)
C35A C34A C39A Ho2 57.8(5)
C43A C38A C39A C40A -5.0(8)
C37A C38A C39A C40A -137.5(5)
Ho2 C38A C39A C40A -75.3(5)
C43A C38A C39A C34A 136.0(6)
C37A C38A C39A C34A 3.5(7)
Ho2 C38A C39A C34A 65.7(4)
C43A C38A C39A Ho2 70.3(5)
C37A C38A C39A Ho2 -62.2(4)
C34A C39A C40A C80A 2.9(7)
C38A C39A C40A C80A 145.4(5)
Ho2 C39A C40A C80A 81.6(4)
C34A C39A C40A C41A -141.0(5)
C38A C39A C40A C41A 1.5(8)
Ho2 C39A C40A C41A -62.3(5)
C34A C39A C40A Ho2 -78.7(4)
C38A C39A C40A Ho2 63.8(4)
C80A C40A C41A C42A -144.5(5)
C39A C40A C41A C42A 4.4(8)
Ho2 C40A C41A C42A -46.0(5)
C80A C40A C41A C69A 1.1(6)
C39A C40A C41A C69A 150.0(5)
Ho2 C40A C41A C69A 99.6(4)
C69A C41A C42A C2A 2.8(8)
C40A C41A C42A C2A 144.4(6)
C69A C41A C42A C43A -147.8(6)
C40A C41A C42A C43A -6.3(8)
C69A C41A C42A Ho2 -97.4(5)
C40A C41A C42A Ho2 44.2(5)
C3A C2A C42A C41A -0.9(9)
C1A C2A C42A C41A -146.4(6)
C3A C2A C42A C43A 149.0(6)
C1A C2A C42A C43A 3.5(9)
C3A C2A C42A Ho2 86.1(6)
C1A C2A C42A Ho2 -59.4(7)
C39A C38A C43A C44A -139.9(5)
C37A C38A C43A C44A -2.1(6)
Ho2 C38A C43A C44A -72.1(4)
C39A C38A C43A C42A 3.1(9)
C37A C38A C43A C42A 140.9(6)
Ho2 C38A C43A C42A 70.9(5)
C39A C38A C43A Ho2 -67.8(5)
C37A C38A C43A Ho2 70.0(4)
C41A C42A C43A C44A 142.7(6)
C2A C42A C43A C44A -7.0(8)
Ho2 C42A C43A C44A 81.3(5)
C41A C42A C43A C38A 2.6(9)
C2A C42A C43A C38A -147.2(6)
Ho2 C42A C43A C38A -58.8(5)
C41A C42A C43A Ho2 61.4(5)
C2A C42A C43A Ho2 -88.3(5)
C38A C43A C44A C49A 1.8(7)
C42A C43A C44A C49A -143.9(6)
Ho2 C43A C44A C49A -58.6(4)
C38A C43A C44A C45A 150.2(6)
C42A C43A C44A C45A 4.5(9)
Ho2 C43A C44A C45A 89.9(6)
C38A C43A C44A Ho2 60.4(4)
C42A C43A C44A Ho2 -85.3(5)
C2A C1A C45A C46A 146.0(6)
C5A C1A C45A C46A 1.7(9)
C2A C1A C45A C44A -5.7(10)
C5A C1A C45A C44A -150.1(6)
C49A C44A C45A C1A 146.7(6)
C43A C44A C45A C1A 1.8(10)
Ho2 C44A C45A C1A 70.9(7)
C49A C44A C45A C46A -4.8(8)
C43A C44A C45A C46A -149.7(6)
Ho2 C44A C45A C46A -80.6(6)
C1A C45A C46A C47A -146.1(6)
C44A C45A C46A C47A 5.3(9)
C1A C45A C46A C67A -3.3(9)
C44A C45A C46A C67A 148.2(6)
C45A C46A C47A C48A 0.0(9)
C67A C46A C47A C48A -146.4(6)
C45A C46A C47A C63A 146.6(6)
C67A C46A C47A C63A 0.1(6)
C46A C47A C48A C51A 145.4(6)
C63A C47A C48A C51A 3.5(8)
C46A C47A C48A C49A -5.7(9)
C63A C47A C48A C49A -147.6(6)
C45A C44A C49A C37A -150.2(5)
C43A C44A C49A C37A -0.7(7)
Ho2 C44A C49A C37A -55.8(4)
C45A C44A C49A C48A -0.8(9)
C43A C44A C49A C48A 148.7(5)
Ho2 C44A C49A C48A 93.6(5)
C45A C44A C49A Ho2 -94.4(5)
C43A C44A C49A Ho2 55.1(4)
C36A C37A C49A C44A 142.0(5)
C38A C37A C49A C44A -0.6(7)
Ho2 C37A C49A C44A 64.9(5)
C36A C37A C49A C48A -6.1(8)
C38A C37A C49A C48A -148.8(5)
Ho2 C37A C49A C48A -83.3(5)
C36A C37A C49A Ho2 77.1(4)
C38A C37A C49A Ho2 -65.5(4)
C51A C48A C49A C44A -145.6(6)
C47A C48A C49A C44A 6.0(8)
C51A C48A C49A C37A -0.9(8)
C47A C48A C49A C37A 150.6(6)
C51A C48A C49A Ho2 -64.7(5)
C47A C48A C49A Ho2 86.9(6)
C35A C36A C50A C51A 144.4(5)
C37A C36A C50A C51A -4.7(8)
Ho2 C36A C50A C51A 61.8(6)
C35A C36A C50A C54A 0.9(8)
C37A C36A C50A C54A -148.2(5)
Ho2 C36A C50A C54A -81.6(6)
C47A C48A C51A C50A -146.0(5)
C49A C48A C51A C50A 5.3(8)
C47A C48A C51A C52A -4.3(8)
C49A C48A C51A C52A 147.0(5)
C54A C50A C51A C48A 145.5(5)
C36A C50A C51A C48A -2.6(8)
C54A C50A C51A C52A -0.3(6)
C36A C50A C51A C52A -148.3(5)
C48A C51A C52A C53A -145.9(5)
C50A C51A C52A C53A 0.2(6)
C48A C51A C52A C62A 0.9(8)
C50A C51A C52A C62A 147.0(5)
C62A C52A C53A C56A 1.2(8)
C51A C52A C53A C56A 147.2(5)
C62A C52A C53A C54A -146.1(5)
C51A C52A C53A C54A 0.0(6)
C29A C30A C54A C50A 146.1(5)
C31A C30A C54A C50A -4.5(8)
C29A C30A C54A C53A 4.4(8)
C31A C30A C54A C53A -146.2(6)
C51A C50A C54A C30A -145.2(5)
C36A C50A C54A C30A 2.5(8)
C51A C50A C54A C53A 0.3(6)
C36A C50A C54A C53A 148.0(5)
C56A C53A C54A C30A -0.7(9)
C52A C53A C54A C30A 146.3(5)
C56A C53A C54A C50A -147.1(6)
C52A C53A C54A C50A -0.1(6)
C28A C29A C55A C22A -1.3(7)
C30A C29A C55A C22A -151.7(5)
Lu1 C29A C55A C22A -57.3(4)
C28A C29A C55A C56A 148.1(6)
C30A C29A C55A C56A -2.3(8)
Lu1 C29A C55A C56A 92.2(5)
C28A C29A C55A Lu1 56.0(5)
C30A C29A C55A Lu1 -94.4(5)
C21A C22A C55A C29A 141.0(6)
C23A C22A C55A C29A 0.2(7)
Lu1 C22A C55A C29A 68.0(5)
C21A C22A C55A C56A -6.2(9)
C23A C22A C55A C56A -147.0(6)
Lu1 C22A C55A C56A -79.2(6)
C21A C22A C55A Lu1 73.0(5)
C23A C22A C55A Lu1 -67.8(4)
C52A C53A C56A C57A 3.1(8)
C54A C53A C56A C57A 145.8(6)
C52A C53A C56A C55A -147.2(5)
C54A C53A C56A C55A -4.5(9)
C29A C55A C56A C53A 5.9(8)
C22A C55A C56A C53A 150.1(6)
Lu1 C55A C56A C53A 88.0(5)
C29A C55A C56A C57A -144.6(6)
C22A C55A C56A C57A -0.4(9)
Lu1 C55A C56A C57A -62.5(5)
C53A C56A C57A C61A -3.9(7)
C55A C56A C57A C61A 147.3(5)
C53A C56A C57A C58A -146.4(6)
C55A C56A C57A C58A 4.8(8)
C20A C21A C58A C57A 143.7(6)
C22A C21A C58A C57A -4.3(9)
Lu1 C21A C58A C57A 62.3(6)
C20A C21A C58A C59A -1.2(8)
C22A C21A C58A C59A -149.3(6)
Lu1 C21A C58A C59A -82.7(5)
C61A C57A C58A C21A -149.3(6)
C56A C57A C58A C21A -2.5(9)
C61A C57A C58A C59A 0.0(6)
C56A C57A C58A C59A 146.8(5)
C16A C15A C59A C60A -146.4(5)
C14A C15A C59A C60A 4.0(7)
C16A C15A C59A C58A -4.5(7)
C14A C15A C59A C58A 145.9(5)
C21A C58A C59A C15A 4.6(8)
C57A C58A C59A C15A -145.5(5)
C21A C58A C59A C60A 150.2(5)
C57A C58A C59A C60A 0.1(6)
C15A C59A C60A C65A -0.7(7)
C58A C59A C60A C65A -146.8(5)
C15A C59A C60A C61A 145.9(5)
C58A C59A C60A C61A -0.2(6)
C58A C57A C61A C62A 146.4(5)
C56A C57A C61A C62A 0.2(8)
C58A C57A C61A C60A -0.1(6)
C56A C57A C61A C60A -146.3(5)
C65A C60A C61A C62A 0.3(7)
C59A C60A C61A C62A -146.5(5)
C65A C60A C61A C57A 147.0(5)
C59A C60A C61A C57A 0.2(6)
C57A C61A C62A C63A -146.7(5)
C60A C61A C62A C63A -4.2(7)
C57A C61A C62A C52A 4.0(7)
C60A C61A C62A C52A 146.5(5)
C53A C52A C62A C63A 145.5(6)
C51A C52A C62A C63A 3.5(7)
C53A C52A C62A C61A -4.7(8)
C51A C52A C62A C61A -146.7(5)
C61A C62A C63A C64A 4.5(7)
C52A C62A C63A C64A -145.3(5)
C61A C62A C63A C47A 145.5(5)
C52A C62A C63A C47A -4.4(7)
C46A C47A C63A C62A -145.8(5)
C48A C47A C63A C62A 0.9(8)
C46A C47A C63A C64A 0.0(6)
C48A C47A C63A C64A 146.7(5)
C62A C63A C64A C67A 144.9(5)
C47A C63A C64A C67A -0.1(6)
C62A C63A C64A C65A -0.8(8)
C47A C63A C64A C65A -145.8(5)
C67A C64A C65A C60A -145.1(5)
C63A C64A C65A C60A -3.1(7)
C67A C64A C65A C66A 5.1(7)
C63A C64A C65A C66A 147.2(5)
C59A C60A C65A C64A 145.2(5)
C61A C60A C65A C64A 3.4(7)
C59A C60A C65A C66A -4.9(7)
C61A C60A C65A C66A -146.8(5)
C64A C65A C66A C14A -142.9(5)
C60A C65A C66A C14A 7.1(7)
C64A C65A C66A C7A 0.5(8)
C60A C65A C66A C7A 150.4(5)
C64A C65A C66A Ho1 -61.4(5)
C60A C65A C66A Ho1 88.6(5)
C15A C14A C66A C65A -4.0(8)
C13A C14A C66A C65A 147.1(5)
Ho1 C14A C66A C65A 92.7(4)
C15A C14A C66A C7A -152.3(5)
C13A C14A C66A C7A -1.2(6)
Ho1 C14A C66A C7A -55.6(3)
C15A C14A C66A Ho1 -96.7(5)
C13A C14A C66A Ho1 54.4(3)
C8A C7A C66A C65A -146.3(5)
C6A C7A C66A C65A -7.0(8)
Ho1 C7A C66A C65A -80.5(5)
C8A C7A C66A C14A 0.2(6)
C6A C7A C66A C14A 139.5(5)
Ho1 C7A C66A C14A 66.0(4)
C8A C7A C66A Ho1 -65.8(3)
C6A C7A C66A Ho1 73.5(4)
C65A C64A C67A C6A -4.0(8)
C63A C64A C67A C6A -150.0(5)
C65A C64A C67A C46A 146.1(5)
C63A C64A C67A C46A 0.1(6)
C5A C6A C67A C64A 143.6(6)
C7A C6A C67A C64A -2.9(8)
Ho1 C6A C67A C64A 64.5(5)
C5A C6A C67A C46A -1.7(9)
C7A C6A C67A C46A -148.2(6)
Ho1 C6A C67A C46A -80.8(6)
C47A C46A C67A C64A -0.2(6)
C45A C46A C67A C64A -147.0(6)
C47A C46A C67A C6A 150.3(6)
C45A C46A C67A C6A 3.4(9)
C2A C3A C68A C73A -145.3(6)
C4A C3A C68A C73A -0.1(8)
C2A C3A C68A C69A 3.8(8)
C4A C3A C68A C69A 149.0(6)
C42A C41A C69A C70A 144.9(5)
C40A C41A C69A C70A -0.6(6)
C42A C41A C69A C68A -1.5(9)
C40A C41A C69A C68A -147.0(5)
C3A C68A C69A C70A -144.1(5)
C73A C68A C69A C70A 4.6(7)
C3A C68A C69A C41A -1.9(8)
C73A C68A C69A C41A 146.8(6)
C41A C69A C70A C71A -147.5(5)
C68A C69A C70A C71A -0.8(7)
C41A C69A C70A C80A -0.1(6)
C68A C69A C70A C80A 146.5(5)
C69A C70A C71A C77A 147.1(5)
C80A C70A C71A C77A 3.8(7)
C69A C70A C71A C72A -3.8(7)
C80A C70A C71A C72A -147.0(5)
C77A C71A C72A C73A -145.9(5)
C70A C71A C72A C73A 4.6(7)
C77A C71A C72A C74A -3.1(7)
C70A C71A C72A C74A 147.4(5)
C3A C68A C73A C72A 145.3(5)
C69A C68A C73A C72A -3.8(7)
C3A C68A C73A C10A 2.8(8)
C69A C68A C73A C10A -146.3(5)
C71A C72A C73A C68A -0.9(8)
C74A C72A C73A C68A -147.4(5)
C71A C72A C73A C10A 146.1(5)
C74A C72A C73A C10A -0.4(6)
C11A C10A C73A C68A 145.9(5)
C9A C10A C73A C68A -5.1(8)
Ho1 C10A C73A C68A 54.5(6)
C11A C10A C73A C72A -0.5(6)
C9A C10A C73A C72A -151.5(5)
Ho1 C10A C73A C72A -92.0(4)
C73A C72A C74A C75A 146.3(5)
C71A C72A C74A C75A -1.1(8)
C73A C72A C74A C11A 1.2(6)
C71A C72A C74A C11A -146.2(5)
C12A C11A C74A C75A 1.1(8)
C10A C11A C74A C75A -146.6(5)
C12A C11A C74A C72A 146.2(5)
C10A C11A C74A C72A -1.5(6)
C72A C74A C75A C76A 4.9(7)
C11A C74A C75A C76A 145.1(5)
C72A C74A C75A C18A -144.1(5)
C11A C74A C75A C18A -3.9(8)
C19A C18A C75A C74A 148.8(5)
C17A C18A C75A C74A 3.9(7)
C19A C18A C75A C76A -1.4(8)
C17A C18A C75A C76A -146.2(5)
C74A C75A C76A C77A -4.6(7)
C18A C75A C76A C77A 145.5(5)
C74A C75A C76A C25A -147.1(6)
C18A C75A C76A C25A 3.0(8)
C24A C25A C76A C77A -150.4(5)
C26A C25A C76A C77A -0.3(6)
Lu1 C25A C76A C77A -90.9(4)
C24A C25A C76A C75A -4.4(9)
C26A C25A C76A C75A 145.7(5)
Lu1 C25A C76A C75A 55.1(6)
C72A C71A C77A C78A 146.7(5)
C70A C71A C77A C78A -3.5(7)
C72A C71A C77A C76A 3.3(7)
C70A C71A C77A C76A -146.9(5)
C75A C76A C77A C71A 0.5(7)
C25A C76A C77A C71A 147.4(5)
C75A C76A C77A C78A -147.3(5)
C25A C76A C77A C78A -0.4(6)
C27A C26A C78A C79A 0.0(7)
C25A C26A C78A C79A -146.3(5)
C27A C26A C78A C77A 145.1(5)
C25A C26A C78A C77A -1.1(6)
C71A C77A C78A C79A -1.1(7)
C76A C77A C78A C79A 146.3(5)
C71A C77A C78A C26A -146.5(5)
C76A C77A C78A C26A 0.9(6)
C34A C33A C79A C80A -1.2(7)
C32A C33A C79A C80A -146.8(5)
C34A C33A C79A C78A 149.0(5)
C32A C33A C79A C78A 3.3(7)
C26A C78A C79A C33A -3.1(7)
C77A C78A C79A C33A -144.0(5)
C26A C78A C79A C80A 146.4(5)
C77A C78A C79A C80A 5.5(7)
C33A C79A C80A C40A 1.8(7)
C78A C79A C80A C40A -148.4(5)
C33A C79A C80A C70A 145.0(5)
C78A C79A C80A C70A -5.1(7)
C39A C40A C80A C79A -2.8(7)
C41A C40A C80A C79A 145.8(5)
Ho2 C40A C80A C79A 57.6(5)
C39A C40A C80A C70A -149.8(5)
C41A C40A C80A C70A -1.2(6)
Ho2 C40A C80A C70A -89.3(4)
C69A C70A C80A C79A -147.0(5)
C71A C70A C80A C79A 0.5(7)
C69A C70A C80A C40A 0.8(6)
C71A C70A C80A C40A 148.3(5)
C19P C1P C2P N1P 0.8(9)
C19P C1P C2P C3P -178.2(5)
C20P N1P C2P C1P -179.6(5)
Ni1P N1P C2P C1P -1.6(8)
C20P N1P C2P C3P -0.5(6)
Ni1P N1P C2P C3P 177.6(3)
C1P C2P C3P C4P 179.4(5)
N1P C2P C3P C4P 0.2(6)
C1P C2P C3P C21P 3.1(9)
N1P C2P C3P C21P -176.1(5)
C2P C3P C4P C20P 0.1(6)
C21P C3P C4P C20P 176.2(6)
C2P C3P C4P C23P -177.0(5)
C21P C3P C4P C23P -0.9(10)
C20P C5P C6P N2P 4.4(8)
C20P C5P C6P C7P -175.5(5)
C9P N2P C6P C5P -179.8(5)
Ni1P N2P C6P C5P -3.2(7)
C9P N2P C6P C7P 0.2(5)
Ni1P N2P C6P C7P 176.8(3)
C5P C6P C7P C8P 179.8(5)
N2P C6P C7P C8P -0.1(6)
C5P C6P C7P C25P 1.7(8)
N2P C6P C7P C25P -178.2(4)
C6P C7P C8P C9P 0.1(5)
C25P C7P C8P C9P 178.0(5)
C6P C7P C8P C27P -177.1(5)
C25P C7P C8P C27P 0.9(9)
C6P N2P C9P C10P 179.2(5)
Ni1P N2P C9P C10P 2.6(7)
C6P N2P C9P C8P -0.1(5)
Ni1P N2P C9P C8P -176.7(3)
C7P C8P C9P N2P 0.0(6)
C27P C8P C9P N2P 177.3(5)
C7P C8P C9P C10P -179.3(5)
C27P C8P C9P C10P -2.0(8)
N2P C9P C10P C11P -3.6(8)
C8P C9P C10P C11P 175.7(5)
C9P C10P C11P N3P 3.6(8)
C9P C10P C11P C12P -176.2(5)
C14P N3P C11P C10P -179.4(5)
Ni1P N3P C11P C10P -2.7(7)
C14P N3P C11P C12P 0.4(5)
Ni1P N3P C11P C12P 177.2(3)
C10P C11P C12P C13P -179.8(5)
N3P C11P C12P C13P 0.3(6)
C10P C11P C12P C29P 3.5(8)
N3P C11P C12P C29P -176.3(5)
C11P C12P C13P C14P -0.9(5)
C29P C12P C13P C14P 175.7(5)
C11P C12P C13P C31P -176.0(5)
C29P C12P C13P C31P 0.6(9)
C11P N3P C14P C15P -179.8(5)
Ni1P N3P C14P C15P 3.5(7)
C11P N3P C14P C13P -1.0(5)
Ni1P N3P C14P C13P -177.7(3)
C12P C13P C14P C15P -180.0(5)
C31P C13P C14P C15P -4.6(8)
C12P C13P C14P N3P 1.2(6)
C31P C13P C14P N3P 176.5(4)
N3P C14P C15P C16P -3.2(8)
C13P C14P C15P C16P 178.1(5)
C14P C15P C16P N4P -0.3(8)
C14P C15P C16P C17P -177.0(5)
C19P N4P C16P C15P -176.5(5)
Ni1P N4P C16P C15P 3.4(7)
C19P N4P C16P C17P 0.5(5)
Ni1P N4P C16P C17P -179.6(3)
C15P C16P C17P C18P 175.1(5)
N4P C16P C17P C18P -1.9(6)
C15P C16P C17P C33P -3.2(8)
N4P C16P C17P C33P 179.7(4)
C16P C17P C18P C19P 2.5(5)
C33P C17P C18P C19P -179.3(5)
C16P C17P C18P C35P -176.2(5)
C33P C17P C18P C35P 2.1(9)
C16P N4P C19P C1P 179.8(5)
Ni1P N4P C19P C1P -0.1(7)
C16P N4P C19P C18P 1.1(5)
Ni1P N4P C19P C18P -178.8(3)
C2P C1P C19P N4P 0.0(9)
C2P C1P C19P C18P 178.5(5)
C17P C18P C19P N4P -2.3(6)
C35P C18P C19P N4P 176.3(5)
C17P C18P C19P C1P 179.0(5)
C35P C18P C19P C1P -2.3(8)
C2P N1P C20P C5P 178.3(5)
Ni1P N1P C20P C5P 0.2(7)
C2P N1P C20P C4P 0.5(6)
Ni1P N1P C20P C4P -177.5(4)
C6P C5P C20P N1P -2.9(8)
C6P C5P C20P C4P 174.6(5)
C3P C4P C20P N1P -0.4(6)
C23P C4P C20P N1P 176.9(5)
C3P C4P C20P C5P -178.2(5)
C23P C4P C20P C5P -0.9(8)
C4P C3P C21P C22P -94.6(8)
C2P C3P C21P C22P 80.9(8)
C3P C4P C23P C24P 100.2(7)
C20P C4P C23P C24P -76.4(7)
C8P C7P C25P C26P -100.0(7)
C6P C7P C25P C26P 77.6(6)
C7P C8P C27P C28P 106.5(6)
C9P C8P C27P C28P -70.2(7)
C13P C12P C29P C30P -97.6(6)
C11P C12P C29P C30P 78.3(6)
C12P C13P C31P C32P 94.0(6)
C14P C13P C31P C32P -80.2(6)
C18P C17P C33P C34P -88.6(6)
C16P C17P C33P C34P 89.4(6)
C17P C18P C35P C36P 94.6(7)
C19P C18P C35P C36P -83.8(6)
C6S C1S C2S C3S 2.0(9)
C1S C2S C3S C4S -0.7(9)
C2S C3S C4S C5S -0.1(10)
C3S C4S C5S C6S -0.2(10)
C2S C1S C6S C5S -2.3(9)
C4S C5S C6S C1S 1.5(10)
C12S C7S C8S C9S 2.7(17)
C7S C8S C9S C10S -3(2)
C8S C9S C10S C11S 4(3)
C9S C10S C11S C12S -5(2)
C8S C7S C12S C11S -3.8(16)
C10S C11S C12S C7S 4.8(18)
